data_1568730
loop_
_publ_author_name
'Gilmer, Jannik'
'Trageser, Timo'
'&#x10c;ai&#x107;, Luis'
'Virovets, Alexander'
'Bolte, Michael'
'Lerner, Hans-Wolfram'
'Fantuzzi, Felipe'
'Wagner, Matthias'

_publ_section_title
;
 Catalyst-free diboration and silaboration of alkenes and alkynes using
 bis(9-heterofluorenyl)s.
;
_journal_issue 17
_journal_name_full 'Chemical science'
_journal_page_first 4589
_journal_page_last 4596
_journal_paper_doi 10.1039/d3sc01395b
_journal_volume 14
_journal_year 2023
_chemical_formula_moiety 'C104 H146 B4 K2 O7, C6 H14'
_chemical_formula_sum 'C110 H160 B4 K2 O7'
_chemical_formula_weight 1715.81
_chemical_properties_physical Air-sensitive,Moisture-sensitive
_space_group_crystal_system monoclinic
_space_group_IT_number 14
_space_group_name_Hall '-P 2yn'
_space_group_name_H-M_alt 'P 1 21/n 1'
_atom_sites_solution_hydrogens mixed
_audit_creation_method SHELXL-2018/3
_audit_update_record
;
2023-03-08 deposited with the CCDC.	2023-03-31 downloaded from the CCDC.
;
_cell_angle_alpha 90
_cell_angle_beta 104.031(6)
_cell_angle_gamma 90
_cell_formula_units_Z 4
_cell_length_a 17.7590(9)
_cell_length_b 21.4676(11)
_cell_length_c 28.6119(16)
_cell_measurement_reflns_used 5461
_cell_measurement_temperature 173(2)
_cell_measurement_theta_max 19.5000
_cell_measurement_theta_min 3.9380
_cell_volume 10582.6(10)
_computing_cell_refinement 'CrysAlisPro 1.171.42.43a (Rigaku OD, 2022)'
_computing_data_collection 'X-Area (Stoe & Cie, 2001)'
_computing_data_reduction 'CrysAlisPro 1.171.42.43a (Rigaku OD, 2022)'
_computing_structure_refinement 'SHELXL-2018/3 (Sheldrick, 2018)'
_computing_structure_solution 'SHELXS (Sheldrick, 2008)'
_diffrn_ambient_temperature 173(2)
_diffrn_detector 'image plate'
_diffrn_detector_area_resol_mean 6.67
_diffrn_detector_type 'STOE image plate (34 cm diameter)'
_diffrn_measured_fraction_theta_full 0.992
_diffrn_measured_fraction_theta_max 0.992
_diffrn_measurement_device '2-circle goniometer'
_diffrn_measurement_device_type 'STOE IPDS II two-circle-diffractometer'
_diffrn_measurement_method \w
_diffrn_radiation_monochromator mirror
_diffrn_radiation_type MoK\a
_diffrn_radiation_wavelength 0.71073
_diffrn_reflns_av_R_equivalents 0.1095
_diffrn_reflns_av_unetI/netI 0.0583
_diffrn_reflns_Laue_measured_fraction_full 0.992
_diffrn_reflns_Laue_measured_fraction_max 0.992
_diffrn_reflns_limit_h_max 16
_diffrn_reflns_limit_h_min -16
_diffrn_reflns_limit_k_max 19
_diffrn_reflns_limit_k_min -19
_diffrn_reflns_limit_l_max 26
_diffrn_reflns_limit_l_min -26
_diffrn_reflns_number 80744
_diffrn_reflns_point_group_measured_fraction_full 0.992
_diffrn_reflns_point_group_measured_fraction_max 0.992
_diffrn_reflns_theta_full 18.847
_diffrn_reflns_theta_max 18.847
_diffrn_reflns_theta_min 3.791
_diffrn_source 'Genix 3D I\mS microfocus X-ray source'
_exptl_absorpt_coefficient_mu 0.141
_exptl_absorpt_correction_T_max 1.00000
_exptl_absorpt_correction_T_min 0.95110
_exptl_absorpt_correction_type multi-scan
_exptl_absorpt_process_details
;
CrysAlisPro 1.171.42.43a (Rigaku Oxford Diffraction, 2022)
Empirical absorption correction using spherical harmonics,
implemented in SCALE3 ABSPACK scaling algorithm.
;
_exptl_crystal_colour colorless
_exptl_crystal_density_diffrn 1.077
_exptl_crystal_description needle
_exptl_crystal_F_000 3736
_exptl_crystal_size_max 0.150
_exptl_crystal_size_mid 0.100
_exptl_crystal_size_min 0.050
_refine_diff_density_max 0.674
_refine_diff_density_min -0.313
_refine_diff_density_rms 0.053
_refine_ls_extinction_method none
_refine_ls_goodness_of_fit_ref 1.020
_refine_ls_hydrogen_treatment constr
_refine_ls_matrix_type full
_refine_ls_number_parameters 1078
_refine_ls_number_reflns 8257
_refine_ls_number_restraints 15
_refine_ls_restrained_S_all 1.025
_refine_ls_R_factor_all 0.1141
_refine_ls_R_factor_gt 0.0815
_refine_ls_shift/su_max 0.000
_refine_ls_shift/su_mean 0.000
_refine_ls_structure_factor_coef Fsqd
_refine_ls_weighting_details 'w=1/[\s^2^(Fo^2^)+(0.1415P)^2^+17.9133P] where P=(Fo^2^+2Fc^2^)/3'
_refine_ls_weighting_scheme calc
_refine_ls_wR_factor_gt 0.2193
_refine_ls_wR_factor_ref 0.2480
_reflns_Friedel_coverage 0.000
_reflns_number_gt 5794
_reflns_number_total 8257
_reflns_threshold_expression 'I > 2\s(I)'
_cod_data_source_file d3sc01395b3.cif
_cod_data_source_block wa2760_revised_by_AVirovets
_cod_depositor_comments 'Adding full bibliography for 1568727--1568737.cif.'
_cod_original_sg_symbol_H-M 'P 21/n'
_cod_database_code 1568730
_shelx_shelxl_version_number 2018/3
_shelx_space_group_comment
;
The symmetry employed for this shelxl refinement is uniquely defined
by the following loop, which should always be used as a source of
symmetry information in preference to the above space-group names.
They are only intended as comments.
;
_shelx_estimated_absorpt_t_min 0.979
_shelx_estimated_absorpt_t_max 0.993

loop_
_space_group_symop_operation_xyz
'x, y, z'
'-x+1/2, y+1/2, -z+1/2'
'-x, -y, -z'
'x-1/2, -y-1/2, z-1/2'

loop_
_atom_site_label
_atom_site_type_symbol
_atom_site_fract_x
_atom_site_fract_y
_atom_site_fract_z
_atom_site_U_iso_or_equiv
_atom_site_adp_type
_atom_site_occupancy
_atom_site_site_symmetry_order
_atom_site_calc_flag
_atom_site_refinement_flags_posn
_atom_site_refinement_flags_adp
_atom_site_refinement_flags_occupancy
_atom_site_disorder_assembly
_atom_site_disorder_group
K1 K 0.15441(9) 0.09680(7) 0.73188(6) 0.0582(5) Uani 1 1 d . . . . .
B1 B 0.4592(5) 0.1652(4) 0.7598(3) 0.045(2) Uani 1 1 d . . . . .
B2 B 0.3237(5) 0.2225(3) 0.7331(3) 0.046(2) Uani 1 1 d . . . . .
O1 O 0.3695(2) 0.16199(18) 0.75474(15) 0.0446(12) Uani 1 1 d . . . . .
H1 H 0.348183 0.128041 0.738257 0.054 Uiso 1 1 d R U . . .
C1 C 0.4684(4) 0.2394(3) 0.7526(2) 0.0432(18) Uani 1 1 d . . . . .
H1A H 0.473482 0.261801 0.783422 0.052 Uiso 1 1 calc R U . . .
H1B H 0.514440 0.248367 0.739987 0.052 Uiso 1 1 calc R U . . .
C2 C 0.3922(4) 0.2587(3) 0.7154(2) 0.0462(18) Uani 1 1 d . . . . .
H2A H 0.393677 0.245579 0.682433 0.055 Uiso 1 1 calc R U . . .
H2B H 0.384533 0.304318 0.715656 0.055 Uiso 1 1 calc R U . . .
C11 C 0.5048(4) 0.1322(3) 0.8087(3) 0.0441(18) Uani 1 1 d . . . . .
C12 C 0.5529(4) 0.0849(3) 0.7978(3) 0.0494(19) Uani 1 1 d . . . . .
C13 C 0.5980(5) 0.0483(4) 0.8343(3) 0.069(2) Uani 1 1 d . . . . .
H13 H 0.630877 0.016989 0.826551 0.083 Uiso 1 1 calc R U . . .
C14 C 0.5951(5) 0.0572(4) 0.8813(3) 0.076(2) Uani 1 1 d . . . . .
H14 H 0.625836 0.031685 0.905733 0.091 Uiso 1 1 calc R U . . .
C15 C 0.5479(5) 0.1031(4) 0.8941(3) 0.068(2) Uani 1 1 d . . . . .
C16 C 0.5041(4) 0.1397(3) 0.8565(3) 0.056(2) Uani 1 1 d . . . . .
H16 H 0.472124 0.171537 0.864449 0.067 Uiso 1 1 calc R U . . .
C17 C 0.5430(6) 0.1133(5) 0.9458(3) 0.090(3) Uani 1 1 d . . . . .
C18 C 0.4592(9) 0.0989(8) 0.9483(4) 0.188(7) Uani 1 1 d . . . . .
H18A H 0.441438 0.060844 0.930020 0.283 Uiso 1 1 calc R U . . .
H18B H 0.425403 0.133703 0.934445 0.283 Uiso 1 1 calc R U . . .
H18C H 0.457418 0.092986 0.981965 0.283 Uiso 1 1 calc R U . . .
C19 C 0.5640(11) 0.1770(6) 0.9618(4) 0.201(7) Uani 1 1 d . U . . .
H19A H 0.620064 0.179403 0.975653 0.302 Uiso 1 1 calc R U . . .
H19B H 0.536318 0.188970 0.986155 0.302 Uiso 1 1 calc R U . . .
H19C H 0.549669 0.205343 0.934193 0.302 Uiso 1 1 calc R U . . .
C20 C 0.5847(10) 0.0634(6) 0.9794(4) 0.185(7) Uani 1 1 d . . . . .
H20A H 0.564275 0.022432 0.967561 0.278 Uiso 1 1 calc R U . . .
H20B H 0.576486 0.070177 1.011720 0.278 Uiso 1 1 calc R U . . .
H20C H 0.640314 0.065174 0.980864 0.278 Uiso 1 1 calc R U . . .
C21 C 0.4867(4) 0.1204(3) 0.7203(3) 0.0383(17) Uani 1 1 d . . . . .
C22 C 0.5438(4) 0.0795(3) 0.7457(3) 0.0463(19) Uani 1 1 d . . . . .
C23 C 0.5815(4) 0.0396(3) 0.7200(3) 0.053(2) Uani 1 1 d . . . . .
H23 H 0.622601 0.013624 0.736791 0.064 Uiso 1 1 calc R U . . .
C24 C 0.5589(4) 0.0378(3) 0.6700(3) 0.0509(19) Uani 1 1 d . . . . .
H24 H 0.584279 0.009961 0.653068 0.061 Uiso 1 1 calc R U . . .
C25 C 0.5001(4) 0.0758(3) 0.6442(3) 0.0454(18) Uani 1 1 d . . . . .
C26 C 0.4655(4) 0.1175(3) 0.6706(3) 0.0422(17) Uani 1 1 d . . . . .
H26 H 0.426037 0.144768 0.653624 0.051 Uiso 1 1 calc R U . . .
C27 C 0.4738(4) 0.0694(3) 0.5899(3) 0.058(2) Uani 1 1 d . . . . .
C28 C 0.4235(7) 0.1212(5) 0.5658(3) 0.133(5) Uani 1 1 d . . . . .
H28A H 0.379352 0.126046 0.580449 0.200 Uiso 1 1 calc R U . . .
H28B H 0.404434 0.111776 0.531444 0.200 Uiso 1 1 calc R U . . .
H28C H 0.453557 0.159955 0.569604 0.200 Uiso 1 1 calc R U . . .
C29 C 0.4240(10) 0.0117(6) 0.5789(4) 0.212(9) Uani 1 1 d . . . . .
H29A H 0.373997 0.019367 0.586640 0.318 Uiso 1 1 calc R U . . .
H29B H 0.450332 -0.023104 0.598338 0.318 Uiso 1 1 calc R U . . .
H29C H 0.415464 0.001526 0.544654 0.318 Uiso 1 1 calc R U . . .
C30 C 0.5402(7) 0.0619(9) 0.5673(4) 0.210(9) Uani 1 1 d . . . . .
H30A H 0.569351 0.024235 0.579925 0.315 Uiso 1 1 calc R U . . .
H30B H 0.574325 0.098252 0.574728 0.315 Uiso 1 1 calc R U . . .
H30C H 0.520715 0.058131 0.532308 0.315 Uiso 1 1 calc R U . . .
C31 C 0.2874(4) 0.2567(3) 0.7727(3) 0.0433(18) Uani 1 1 d . . . . .
C32 C 0.2060(4) 0.2626(3) 0.7556(3) 0.0465(19) Uani 1 1 d . . . . .
C33 C 0.1621(4) 0.2908(3) 0.7834(3) 0.055(2) Uani 1 1 d . . . . .
H33 H 0.107466 0.294423 0.771331 0.066 Uiso 1 1 calc R U . . .
C34 C 0.1965(6) 0.3135(3) 0.8281(3) 0.063(2) Uani 1 1 d . . . . .
H34 H 0.165099 0.331786 0.847006 0.075 Uiso 1 1 calc R U . . .
C35 C 0.2765(6) 0.3106(3) 0.8467(3) 0.058(2) Uani 1 1 d . . . . .
C36 C 0.3208(4) 0.2816(3) 0.8180(3) 0.0493(19) Uani 1 1 d . . . . .
H36 H 0.375436 0.278841 0.830064 0.059 Uiso 1 1 calc R U . . .
C37 C 0.3147(5) 0.3369(4) 0.8960(3) 0.073(2) Uani 1 1 d . . . . .
C38 C 0.3920(9) 0.3620(12) 0.8974(6) 0.336(17) Uani 1 1 d . . . . .
H38A H 0.395114 0.373076 0.864652 0.505 Uiso 1 1 calc R U . . .
H38B H 0.431414 0.330483 0.910480 0.505 Uiso 1 1 calc R U . . .
H38C H 0.401153 0.399152 0.917833 0.505 Uiso 1 1 calc R U . . .
C39 C 0.3137(12) 0.2923(6) 0.9338(4) 0.246(11) Uani 1 1 d . . . . .
H39A H 0.263786 0.270377 0.926577 0.370 Uiso 1 1 calc R U . . .
H39B H 0.320740 0.314206 0.964657 0.370 Uiso 1 1 calc R U . . .
H39C H 0.355799 0.262160 0.935907 0.370 Uiso 1 1 calc R U . . .
C40 C 0.2734(10) 0.3942(6) 0.9079(4) 0.208(8) Uani 1 1 d . . . . .
H40A H 0.282754 0.429141 0.887979 0.311 Uiso 1 1 calc R U . . .
H40B H 0.293145 0.404603 0.941986 0.311 Uiso 1 1 calc R U . . .
H40C H 0.217545 0.385918 0.901293 0.311 Uiso 1 1 calc R U . . .
C41 C 0.2442(4) 0.2063(3) 0.6926(3) 0.0427(18) Uani 1 1 d . . . . .
C42 C 0.1806(4) 0.2335(3) 0.7074(3) 0.0447(18) Uani 1 1 d . . . . .
C43 C 0.1061(5) 0.2293(3) 0.6786(3) 0.055(2) Uani 1 1 d . . . . .
H43 H 0.063929 0.248561 0.688055 0.066 Uiso 1 1 calc R U . . .
C44 C 0.0938(4) 0.1963(4) 0.6357(3) 0.059(2) Uani 1 1 d . . . . .
H44 H 0.042341 0.192456 0.616383 0.071 Uiso 1 1 calc R U . . .
C45 C 0.1541(5) 0.1686(3) 0.6197(3) 0.0516(19) Uani 1 1 d . . . . .
C46 C 0.2292(4) 0.1751(3) 0.6494(3) 0.0449(18) Uani 1 1 d . . . . .
H46 H 0.271449 0.157241 0.639208 0.054 Uiso 1 1 calc R U . . .
C47 C 0.1406(5) 0.1336(4) 0.5711(3) 0.066(2) Uani 1 1 d . . . . .
C48 C 0.1699(6) 0.0670(4) 0.5795(3) 0.107(3) Uani 1 1 d . . . . .
H48A H 0.165197 0.046201 0.548464 0.160 Uiso 1 1 calc R U . . .
H48B H 0.138969 0.044506 0.598159 0.160 Uiso 1 1 calc R U . . .
H48C H 0.224486 0.067275 0.597434 0.160 Uiso 1 1 calc R U . . .
C49 C 0.1879(6) 0.1650(5) 0.5396(3) 0.113(3) Uani 1 1 d . . . . .
H49A H 0.168846 0.207508 0.531901 0.169 Uiso 1 1 calc R U . . .
H49B H 0.182405 0.141243 0.509656 0.169 Uiso 1 1 calc R U . . .
H49C H 0.242722 0.166280 0.556894 0.169 Uiso 1 1 calc R U . . .
C50 C 0.0563(6) 0.1339(6) 0.5430(4) 0.143(5) Uani 1 1 d . . . . .
H50A H 0.039304 0.176899 0.535265 0.215 Uiso 1 1 calc R U . . .
H50B H 0.024059 0.114722 0.562428 0.215 Uiso 1 1 calc R U . . .
H50C H 0.051024 0.110198 0.513070 0.215 Uiso 1 1 calc R U . . .
O51 O 0.0966(3) -0.0159(2) 0.7053(2) 0.0729(15) Uani 1 1 d . . . . .
C52 C 0.0220(5) -0.0157(4) 0.6722(3) 0.075(2) Uani 1 1 d . . . . .
H52A H 0.027495 -0.020056 0.638782 0.090 Uiso 1 1 calc R U . . .
H52B H -0.005389 0.023884 0.674778 0.090 Uiso 1 1 calc R U . . .
C53 C -0.0229(5) -0.0699(4) 0.6852(4) 0.082(3) Uani 1 1 d . . . . .
H53A H -0.078127 -0.058864 0.681667 0.098 Uiso 1 1 calc R U . . .
H53B H -0.019759 -0.106570 0.664744 0.098 Uiso 1 1 calc R U . . .
C54 C 0.0167(6) -0.0822(4) 0.7366(4) 0.086(3) Uani 1 1 d . . . . .
H54A H 0.010460 -0.126143 0.745407 0.103 Uiso 1 1 calc R U . . .
H54B H -0.003278 -0.054590 0.758565 0.103 Uiso 1 1 calc R U . . .
C55 C 0.0996(5) -0.0677(4) 0.7378(3) 0.083(3) Uani 1 1 d . . . . .
H55A H 0.128561 -0.056256 0.770751 0.100 Uiso 1 1 calc R U . . .
H55B H 0.125212 -0.103974 0.726889 0.100 Uiso 1 1 calc R U . . .
O61 O 0.1916(4) 0.0868(3) 0.8272(2) 0.0856(17) Uani 1 1 d . . . . .
C62 C 0.1646(6) 0.0441(5) 0.8576(4) 0.115(4) Uani 1 1 d . . . . .
H62A H 0.184364 0.001603 0.854330 0.138 Uiso 1 1 calc R U . . .
H62B H 0.107196 0.042952 0.849616 0.138 Uiso 1 1 calc R U . . .
C63 C 0.1956(13) 0.0682(7) 0.9066(5) 0.205(9) Uani 1 1 d . . . . .
H63A H 0.152228 0.078177 0.921515 0.246 Uiso 1 1 calc R U . . .
H63B H 0.228313 0.036018 0.926587 0.246 Uiso 1 1 calc R U . . .
C64 C 0.2406(10) 0.1227(8) 0.9052(6) 0.186(6) Uani 1 1 d . . . . .
H64A H 0.224123 0.157222 0.923392 0.223 Uiso 1 1 calc R U . . .
H64B H 0.296542 0.114510 0.918591 0.223 Uiso 1 1 calc R U . . .
C65 C 0.2252(10) 0.1370(6) 0.8553(5) 0.181(7) Uani 1 1 d . . . . .
H65A H 0.189922 0.173264 0.848343 0.218 Uiso 1 1 calc R U . . .
H65B H 0.274355 0.148359 0.846940 0.218 Uiso 1 1 calc R U . . .
O71 O 0.3010(3) 0.0462(2) 0.7431(2) 0.0749(16) Uani 1 1 d . . . . .
C72 C 0.3395(6) 0.0108(4) 0.7853(4) 0.101(3) Uani 1 1 d . . . . .
H72A H 0.302486 -0.000526 0.804837 0.121 Uiso 1 1 calc R U . . .
H72B H 0.382628 0.035038 0.805664 0.121 Uiso 1 1 calc R U . . .
C73 C 0.3702(8) -0.0475(5) 0.7656(6) 0.153(5) Uani 1 1 d . . . . .
H73A H 0.421536 -0.059347 0.786029 0.184 Uiso 1 1 calc R U . . .
H73B H 0.333920 -0.082773 0.764352 0.184 Uiso 1 1 calc R U . . .
C74 C 0.3767(6) -0.0304(5) 0.7158(5) 0.120(4) Uani 1 1 d . . . . .
H74A H 0.370636 -0.067302 0.694529 0.144 Uiso 1 1 calc R U . . .
H74B H 0.426786 -0.009794 0.716482 0.144 Uiso 1 1 calc R U . . .
C75 C 0.3095(6) 0.0141(5) 0.7004(4) 0.103(3) Uani 1 1 d . . . . .
H75A H 0.319990 0.044248 0.676562 0.123 Uiso 1 1 calc R U . . .
H75B H 0.261376 -0.008987 0.685514 0.123 Uiso 1 1 calc R U . . .
C81 C 0.1097(16) 0.3856(15) 0.6167(12) 0.411(18) Uiso 1 1 d D . . . .
H81A H 0.079938 0.347885 0.619251 0.617 Uiso 1 1 calc R U . . .
H81B H 0.088262 0.405629 0.585487 0.617 Uiso 1 1 calc R U . . .
H81C H 0.106640 0.414433 0.642679 0.617 Uiso 1 1 calc R U . . .
C82 C 0.1951(15) 0.3681(12) 0.6206(8) 0.288(11) Uiso 1 1 d D . . . .
H82A H 0.204099 0.339510 0.648566 0.345 Uiso 1 1 calc R U . . .
H82B H 0.220788 0.407361 0.634065 0.345 Uiso 1 1 calc R U . . .
C83 C 0.2555(14) 0.3430(14) 0.5947(10) 0.364(15) Uiso 1 1 d D . . . .
H83A H 0.227453 0.341233 0.560275 0.437 Uiso 1 1 calc R U . . .
H83B H 0.263531 0.299064 0.605306 0.437 Uiso 1 1 calc R U . . .
C84 C 0.3375(14) 0.3668(12) 0.5942(9) 0.300(11) Uiso 1 1 d D . . . .
H84A H 0.328566 0.401945 0.571099 0.360 Uiso 1 1 calc R U . . .
H84B H 0.357785 0.385715 0.626392 0.360 Uiso 1 1 calc R U . . .
C85 C 0.4067(15) 0.3308(12) 0.5838(9) 0.305(12) Uiso 1 1 d D . . . .
H85A H 0.401460 0.324432 0.548861 0.366 Uiso 1 1 calc R U . . .
H85B H 0.415427 0.290375 0.600843 0.366 Uiso 1 1 calc R U . . .
C86 C 0.4699(16) 0.3795(14) 0.6056(11) 0.396(17) Uiso 1 1 d D . . . .
H86A H 0.520546 0.364524 0.602295 0.595 Uiso 1 1 calc R U . . .
H86B H 0.457719 0.419114 0.588428 0.595 Uiso 1 1 calc R U . . .
H86C H 0.471504 0.385502 0.639732 0.595 Uiso 1 1 calc R U . . .
K1A K 0.71313(11) 0.13609(10) 0.79589(7) 0.0904(7) Uani 1 1 d . . . . .
B1A B 0.9350(4) 0.2079(4) 0.7573(3) 0.048(2) Uani 1 1 d . . . . .
B2A B 0.8847(5) 0.0918(4) 0.7589(3) 0.050(2) Uani 1 1 d . . . . .
O1A O 0.8627(2) 0.16377(18) 0.75748(14) 0.0441(12) Uani 1 1 d . . . . .
H1AA H 0.833793 0.167470 0.723332 0.053 Uiso 1 1 d R U . . .
C1A C 0.9972(4) 0.1570(3) 0.7495(3) 0.053(2) Uani 1 1 d . . . . .
H1AB H 0.993975 0.151414 0.714695 0.064 Uiso 1 1 calc R U . . .
H1AC H 1.050483 0.170570 0.765535 0.064 Uiso 1 1 calc R U . . .
C2A C 0.9780(4) 0.0968(3) 0.7712(3) 0.059(2) Uani 1 1 d . . . . .
H2AA H 0.999704 0.096961 0.806509 0.070 Uiso 1 1 calc R U . . .
H2AB H 1.000096 0.061027 0.757272 0.070 Uiso 1 1 calc R U . . .
C11A C 0.9132(4) 0.2627(3) 0.7172(3) 0.0442(18) Uani 1 1 d . . . . .
C12A C 0.9288(4) 0.3208(4) 0.7402(3) 0.0493(19) Uani 1 1 d . . . . .
C13A C 0.9229(4) 0.3747(4) 0.7131(4) 0.066(2) Uani 1 1 d . . . . .
H13A H 0.934288 0.413697 0.728868 0.079 Uiso 1 1 calc R U . . .
C14A C 0.9008(5) 0.3726(4) 0.6635(4) 0.069(2) Uani 1 1 d . . . . .
H14A H 0.897846 0.410225 0.645685 0.083 Uiso 1 1 calc R U . . .
C15A C 0.8825(4) 0.3163(4) 0.6388(3) 0.057(2) Uani 1 1 d . . . . .
C16A C 0.8907(4) 0.2621(3) 0.6675(3) 0.053(2) Uani 1 1 d . . . . .
H16A H 0.880195 0.223027 0.651685 0.063 Uiso 1 1 calc R U . . .
C17A C 0.8574(5) 0.3140(4) 0.5835(3) 0.071(2) Uani 1 1 d . . . . .
C18A C 0.7724(5) 0.2920(5) 0.5681(3) 0.101(3) Uani 1 1 d . . . . .
H18D H 0.739559 0.320208 0.581499 0.151 Uiso 1 1 calc R U . . .
H18E H 0.768349 0.249734 0.580180 0.151 Uiso 1 1 calc R U . . .
H18F H 0.755102 0.292129 0.532877 0.151 Uiso 1 1 calc R U . . .
C19A C 0.9083(6) 0.2686(5) 0.5644(3) 0.108(3) Uani 1 1 d . . . . .
H19D H 0.894650 0.269887 0.529070 0.162 Uiso 1 1 calc R U . . .
H19E H 0.900056 0.226369 0.575179 0.162 Uiso 1 1 calc R U . . .
H19F H 0.962878 0.280197 0.576494 0.162 Uiso 1 1 calc R U . . .
C20A C 0.8613(6) 0.3777(5) 0.5598(3) 0.115(4) Uani 1 1 d . . . . .
H20D H 0.833363 0.408586 0.574309 0.173 Uiso 1 1 calc R U . . .
H20E H 0.837464 0.374677 0.525176 0.173 Uiso 1 1 calc R U . . .
H20F H 0.915697 0.390373 0.564707 0.173 Uiso 1 1 calc R U . . .
C21A C 0.9574(4) 0.2499(3) 0.8060(3) 0.0465(19) Uani 1 1 d . . . . .
C22A C 0.9531(4) 0.3137(4) 0.7928(3) 0.052(2) Uani 1 1 d . . . . .
C23A C 0.9741(5) 0.3593(4) 0.8279(4) 0.069(2) Uani 1 1 d . . . . .
H23A H 0.971845 0.402075 0.819148 0.083 Uiso 1 1 calc R U . . .
C24A C 0.9980(5) 0.3421(5) 0.8754(4) 0.078(3) Uani 1 1 d . . . . .
H24A H 1.011144 0.373783 0.899105 0.094 Uiso 1 1 calc R U . . .
C25A C 1.0038(4) 0.2799(5) 0.8903(3) 0.065(2) Uani 1 1 d . . . . .
C26A C 0.9825(4) 0.2348(4) 0.8543(3) 0.059(2) Uani 1 1 d . . . . .
H26A H 0.985388 0.192123 0.863291 0.071 Uiso 1 1 calc R U . . .
C27A C 1.0310(5) 0.2619(5) 0.9441(3) 0.083(3) Uani 1 1 d . . . . .
C28A C 1.0737(11) 0.2010(7) 0.9498(4) 0.212(9) Uani 1 1 d . . . . .
H28D H 1.108783 0.199943 0.928167 0.318 Uiso 1 1 calc R U . . .
H28E H 1.036361 0.166728 0.941876 0.318 Uiso 1 1 calc R U . . .
H28F H 1.103863 0.196631 0.983225 0.318 Uiso 1 1 calc R U . . .
C29A C 0.9640(7) 0.2588(8) 0.9653(4) 0.180(7) Uani 1 1 d . . . . .
H29D H 0.935143 0.298098 0.959354 0.270 Uiso 1 1 calc R U . . .
H29E H 0.981845 0.251902 1.000089 0.270 Uiso 1 1 calc R U . . .
H29F H 0.930138 0.224414 0.950671 0.270 Uiso 1 1 calc R U . . .
C30A C 1.0869(8) 0.3082(6) 0.9733(4) 0.179(7) Uani 1 1 d . . . . .
H30D H 1.059096 0.346683 0.976904 0.269 Uiso 1 1 calc R U . . .
H30E H 1.127992 0.317448 0.956839 0.269 Uiso 1 1 calc R U . . .
H30F H 1.109971 0.290704 1.005196 0.269 Uiso 1 1 calc R U . . .
C31A C 0.8375(4) 0.0553(3) 0.7112(3) 0.0467(19) Uani 1 1 d . . . . .
C32A C 0.7960(4) 0.0053(3) 0.7253(3) 0.0435(18) Uani 1 1 d . . . . .
C33A C 0.7535(4) -0.0343(3) 0.6899(3) 0.054(2) Uani 1 1 d . . . . .
H33A H 0.726192 -0.068472 0.699036 0.065 Uiso 1 1 calc R U . . .
C34A C 0.7506(4) -0.0245(4) 0.6414(3) 0.057(2) Uani 1 1 d . . . . .
H34A H 0.721284 -0.052035 0.617931 0.069 Uiso 1 1 calc R U . . .
C35A C 0.7898(4) 0.0250(4) 0.6269(3) 0.053(2) Uani 1 1 d . . . . .
C36A C 0.8329(4) 0.0640(3) 0.6629(3) 0.053(2) Uani 1 1 d . . . . .
H36A H 0.860272 0.097961 0.653544 0.063 Uiso 1 1 calc R U . . .
C37A C 0.7893(4) 0.0360(4) 0.5735(3) 0.066(2) Uani 1 1 d . . . . .
C38A C 0.7586(6) 0.1015(5) 0.5590(3) 0.100(3) Uani 1 1 d . . . . .
H38D H 0.706518 0.105846 0.564572 0.149 Uiso 1 1 calc R U . . .
H38E H 0.756172 0.108210 0.524807 0.149 Uiso 1 1 calc R U . . .
H38F H 0.793358 0.132282 0.578370 0.149 Uiso 1 1 calc R U . . .
C39A C 0.8700(5) 0.0286(5) 0.5661(3) 0.093(3) Uani 1 1 d . . . . .
H39D H 0.887165 -0.014583 0.572890 0.139 Uiso 1 1 calc R U . . .
H39E H 0.905561 0.056635 0.587921 0.139 Uiso 1 1 calc R U . . .
H39F H 0.869742 0.038826 0.532685 0.139 Uiso 1 1 calc R U . . .
C40A C 0.7364(5) -0.0098(5) 0.5393(3) 0.093(3) Uani 1 1 d . . . . .
H40D H 0.755295 -0.052368 0.546809 0.139 Uiso 1 1 calc R U . . .
H40E H 0.736785 0.000154 0.505928 0.139 Uiso 1 1 calc R U . . .
H40F H 0.683296 -0.006307 0.543349 0.139 Uiso 1 1 calc R U . . .
C41A C 0.8519(4) 0.0550(3) 0.7989(3) 0.0475(19) Uani 1 1 d . . . . .
C42A C 0.8054(4) 0.0052(3) 0.7773(3) 0.0447(18) Uani 1 1 d . . . . .
C43A C 0.7754(4) -0.0356(3) 0.8058(3) 0.059(2) Uani 1 1 d . . . . .
H43A H 0.744572 -0.069841 0.791278 0.071 Uiso 1 1 calc R U . . .
C44A C 0.7899(5) -0.0269(4) 0.8548(3) 0.071(2) Uani 1 1 d . . . . .
H44A H 0.768491 -0.055450 0.873478 0.085 Uiso 1 1 calc R U . . .
C45A C 0.8346(5) 0.0220(4) 0.8779(3) 0.074(2) Uani 1 1 d . . . . .
C46A C 0.8649(4) 0.0620(4) 0.8483(3) 0.063(2) Uani 1 1 d . . . . .
H46A H 0.896291 0.095839 0.863029 0.076 Uiso 1 1 calc R U . . .
C47A C 0.8519(7) 0.0357(6) 0.9327(3) 0.111(4) Uani 1 1 d . . . . .
C48A C 0.8129(8) 0.1010(7) 0.9394(4) 0.145(5) Uani 1 1 d . . . . .
H48D H 0.835022 0.133637 0.922743 0.218 Uiso 1 1 calc R U . . .
H48E H 0.823009 0.111006 0.973734 0.218 Uiso 1 1 calc R U . . .
H48F H 0.756808 0.098523 0.925673 0.218 Uiso 1 1 calc R U . . .
C49A C 0.9377(7) 0.0464(6) 0.9527(3) 0.140(5) Uani 1 1 d . . . . .
H49D H 0.954775 0.081354 0.935877 0.210 Uiso 1 1 calc R U . . .
H49E H 0.966327 0.008742 0.948191 0.210 Uiso 1 1 calc R U . . .
H49F H 0.947612 0.055909 0.987196 0.210 Uiso 1 1 calc R U . . .
C50A C 0.8215(10) -0.0121(8) 0.9594(4) 0.243(11) Uani 1 1 d . . . . .
H50D H 0.766233 -0.018588 0.944666 0.365 Uiso 1 1 calc R U . . .
H50E H 0.828126 0.001336 0.992914 0.365 Uiso 1 1 calc R U . . .
H50F H 0.849748 -0.051163 0.958653 0.365 Uiso 1 1 calc R U . . .
O51A O 0.7155(3) 0.2043(3) 0.7170(2) 0.0811(17) Uani 1 1 d . . . . .
C52A C 0.6744(6) 0.1857(5) 0.6697(4) 0.105(3) Uani 1 1 d . . . . .
H52C H 0.642424 0.148396 0.671260 0.126 Uiso 1 1 calc R U . . .
H52D H 0.711211 0.175938 0.649707 0.126 Uiso 1 1 calc R U . . .
C53A C 0.6239(6) 0.2398(5) 0.6489(4) 0.108(3) Uani 1 1 d . . . . .
H53C H 0.618546 0.243069 0.613717 0.130 Uiso 1 1 calc R U . . .
H53D H 0.571650 0.235897 0.655123 0.130 Uiso 1 1 calc R U . . .
C54A C 0.6661(9) 0.2947(5) 0.6746(5) 0.148(5) Uani 1 1 d . . . . .
H54C H 0.702581 0.311830 0.656683 0.177 Uiso 1 1 calc R U . . .
H54D H 0.629100 0.327775 0.678230 0.177 Uiso 1 1 calc R U . . .
C55A C 0.7083(5) 0.2714(4) 0.7218(4) 0.102(3) Uani 1 1 d . . . . .
H55C H 0.760200 0.290928 0.731578 0.123 Uiso 1 1 calc R U . . .
H55D H 0.679355 0.281062 0.746494 0.123 Uiso 1 1 calc R U . . .
O61A O 0.7166(4) 0.2408(3) 0.8441(2) 0.106(2) Uani 1 1 d . . . . .
C62A C 0.6509(7) 0.2715(7) 0.8525(5) 0.161(6) Uani 1 1 d . . . . .
H62C H 0.612412 0.240430 0.857477 0.193 Uiso 1 1 calc R U . . .
H62D H 0.626460 0.297279 0.824178 0.193 Uiso 1 1 calc R U . . .
C63A C 0.6744(7) 0.3104(6) 0.8946(4) 0.123(4) Uani 1 1 d . . . . .
H63C H 0.647594 0.298069 0.919706 0.147 Uiso 1 1 calc R U . . .
H63D H 0.663161 0.354808 0.886362 0.147 Uiso 1 1 calc R U . . .
C64A C 0.7605(7) 0.2994(6) 0.9112(5) 0.131(4) Uani 1 1 d . . . . .
H64C H 0.788732 0.338126 0.923395 0.157 Uiso 1 1 calc R U . . .
H64D H 0.772665 0.266986 0.936612 0.157 Uiso 1 1 calc R U . . .
C65A C 0.7791(6) 0.2779(6) 0.8659(4) 0.125(4) Uani 1 1 d . . . . .
H65C H 0.784384 0.313649 0.845116 0.150 Uiso 1 1 calc R U . . .
H65D H 0.827995 0.253584 0.872894 0.150 Uiso 1 1 calc R U . . .

loop_
_atom_site_aniso_label
_atom_site_aniso_U_11
_atom_site_aniso_U_22
_atom_site_aniso_U_33
_atom_site_aniso_U_23
_atom_site_aniso_U_13
_atom_site_aniso_U_12
K1 0.0592(11) 0.0436(10) 0.0758(12) 0.0029(9) 0.0240(9) -0.0028(8)
B1 0.046(6) 0.043(6) 0.048(6) -0.003(5) 0.014(4) 0.003(4)
B2 0.055(6) 0.029(5) 0.055(6) 0.003(4) 0.016(5) 0.000(4)
O1 0.045(3) 0.032(3) 0.059(3) -0.001(2) 0.018(2) -0.004(2)
C1 0.044(4) 0.046(5) 0.043(4) -0.007(3) 0.017(4) -0.008(3)
C2 0.060(5) 0.036(4) 0.045(4) -0.004(3) 0.017(4) -0.003(4)
C11 0.047(5) 0.036(5) 0.052(6) -0.005(4) 0.017(4) -0.006(4)
C12 0.062(5) 0.044(5) 0.041(6) 0.006(4) 0.012(4) -0.001(4)
C13 0.096(7) 0.061(6) 0.052(6) 0.012(5) 0.023(5) 0.023(5)
C14 0.097(7) 0.063(6) 0.065(7) 0.023(5) 0.015(5) 0.024(5)
C15 0.085(6) 0.063(6) 0.051(6) 0.014(5) 0.009(5) -0.003(5)
C16 0.064(5) 0.052(5) 0.055(6) -0.004(5) 0.021(5) 0.001(4)
C17 0.104(8) 0.120(9) 0.050(6) 0.022(6) 0.028(5) 0.029(6)
C18 0.230(17) 0.266(19) 0.101(10) -0.024(11) 0.102(11) -0.038(14)
C19 0.44(2) 0.095(9) 0.074(8) -0.051(7) 0.066(11) -0.052(11)
C20 0.37(2) 0.132(11) 0.060(7) 0.024(7) 0.065(10) 0.053(13)
C21 0.036(4) 0.029(4) 0.049(6) -0.004(4) 0.009(4) -0.003(4)
C22 0.052(5) 0.028(4) 0.064(6) 0.001(4) 0.022(5) 0.003(4)
C23 0.058(5) 0.040(5) 0.062(6) 0.011(4) 0.016(5) 0.011(4)
C24 0.065(5) 0.037(5) 0.058(6) -0.003(4) 0.030(5) 0.000(4)
C25 0.044(5) 0.039(5) 0.053(5) 0.007(4) 0.012(4) -0.003(4)
C26 0.040(4) 0.040(5) 0.047(6) -0.009(4) 0.011(4) 0.002(3)
C27 0.065(5) 0.054(5) 0.056(6) 0.000(4) 0.018(4) 0.007(4)
C28 0.226(13) 0.125(9) 0.046(6) 0.015(6) 0.028(7) 0.073(9)
C29 0.35(2) 0.129(11) 0.093(9) 0.004(8) -0.080(11) -0.101(13)
C30 0.113(9) 0.47(3) 0.058(7) -0.014(11) 0.039(7) 0.088(13)
C31 0.062(6) 0.029(4) 0.043(5) -0.001(4) 0.021(4) -0.007(4)
C32 0.047(6) 0.033(4) 0.066(6) 0.000(4) 0.027(5) -0.003(4)
C33 0.057(5) 0.037(5) 0.081(7) -0.009(4) 0.035(5) 0.003(4)
C34 0.079(7) 0.046(5) 0.076(7) -0.018(5) 0.045(6) -0.002(5)
C35 0.089(7) 0.042(5) 0.048(6) -0.003(4) 0.027(5) -0.021(5)
C36 0.059(5) 0.042(4) 0.055(6) 0.005(4) 0.029(5) -0.006(4)
C37 0.111(7) 0.054(6) 0.068(6) -0.018(5) 0.050(6) -0.019(5)
C38 0.191(15) 0.67(4) 0.190(16) -0.30(2) 0.123(13) -0.24(2)
C39 0.53(3) 0.099(10) 0.062(8) 0.013(7) -0.033(12) -0.068(14)
C40 0.35(2) 0.109(10) 0.112(10) -0.068(8) -0.042(11) 0.071(12)
C41 0.048(5) 0.032(4) 0.054(5) 0.002(4) 0.023(4) -0.001(4)
C42 0.049(5) 0.030(4) 0.057(5) -0.001(4) 0.017(5) -0.001(4)
C43 0.052(6) 0.051(5) 0.064(6) -0.003(5) 0.019(5) 0.005(4)
C44 0.043(5) 0.060(5) 0.072(6) 0.016(5) 0.009(5) 0.004(4)
C45 0.056(6) 0.047(5) 0.053(5) 0.000(4) 0.016(5) -0.003(4)
C46 0.038(5) 0.042(5) 0.055(5) -0.002(4) 0.014(4) 0.002(3)
C47 0.068(6) 0.071(6) 0.056(6) -0.005(5) 0.008(5) -0.003(5)
C48 0.147(9) 0.076(7) 0.089(7) -0.035(6) 0.013(6) -0.004(7)
C49 0.143(9) 0.125(9) 0.072(7) -0.019(6) 0.028(7) -0.020(7)
C50 0.078(7) 0.217(14) 0.117(9) -0.073(9) -0.013(7) 0.002(8)
O51 0.063(4) 0.046(3) 0.100(4) -0.002(3) 0.002(3) 0.003(3)
C52 0.063(6) 0.068(6) 0.084(6) 0.001(5) 0.000(5) 0.004(5)
C53 0.063(6) 0.059(6) 0.120(9) -0.011(5) 0.013(6) 0.006(5)
C54 0.090(7) 0.050(6) 0.122(9) 0.005(5) 0.033(7) 0.001(5)
C55 0.097(8) 0.050(6) 0.089(7) -0.001(5) -0.005(5) 0.008(5)
O61 0.107(5) 0.069(4) 0.081(4) 0.012(4) 0.023(4) 0.001(3)
C62 0.117(8) 0.105(8) 0.122(10) 0.043(9) 0.028(7) 0.001(7)
C63 0.44(3) 0.092(10) 0.122(13) -0.001(9) 0.140(15) -0.014(14)
C64 0.260(19) 0.131(13) 0.149(16) -0.029(11) 0.014(12) -0.047(12)
C65 0.32(2) 0.110(11) 0.085(10) 0.014(8) -0.017(10) -0.100(11)
O71 0.065(4) 0.047(3) 0.117(5) -0.011(4) 0.029(4) -0.004(3)
C72 0.097(7) 0.065(7) 0.147(10) 0.011(7) 0.040(7) 0.001(6)
C73 0.161(12) 0.074(8) 0.255(17) 0.023(10) 0.111(12) 0.050(8)
C74 0.110(9) 0.056(7) 0.217(14) -0.025(8) 0.085(9) -0.006(6)
C75 0.087(7) 0.077(7) 0.157(10) -0.049(7) 0.054(7) -0.026(6)
K1A 0.0876(15) 0.0864(15) 0.0961(16) -0.0119(12) 0.0205(12) 0.0122(12)
B1A 0.043(5) 0.043(5) 0.062(6) -0.007(5) 0.022(4) -0.011(4)
B2A 0.053(6) 0.036(5) 0.059(6) -0.003(5) 0.010(5) 0.006(4)
O1A 0.054(3) 0.040(3) 0.040(3) -0.006(2) 0.013(2) -0.002(2)
C1A 0.054(5) 0.047(5) 0.057(5) -0.003(4) 0.011(4) -0.007(4)
C2A 0.058(5) 0.044(5) 0.073(5) -0.014(4) 0.015(4) 0.004(4)
C11A 0.036(4) 0.048(6) 0.050(6) -0.005(5) 0.013(4) 0.000(4)
C12A 0.045(5) 0.038(6) 0.068(7) -0.003(5) 0.021(4) -0.004(4)
C13A 0.067(6) 0.046(6) 0.085(8) -0.005(5) 0.018(5) -0.001(4)
C14A 0.081(6) 0.046(6) 0.081(7) 0.013(5) 0.021(5) 0.007(5)
C15A 0.048(5) 0.061(6) 0.066(6) 0.004(6) 0.023(4) 0.003(4)
C16A 0.053(5) 0.042(5) 0.066(6) -0.004(5) 0.021(4) 0.000(4)
C17A 0.074(6) 0.071(6) 0.076(7) 0.015(5) 0.029(5) 0.007(5)
C18A 0.086(7) 0.123(8) 0.085(7) 0.010(6) 0.008(6) 0.003(6)
C19A 0.119(8) 0.134(9) 0.068(6) 0.006(6) 0.018(6) 0.043(7)
C20A 0.151(10) 0.106(8) 0.095(7) 0.044(6) 0.042(7) 0.023(7)
C21A 0.047(5) 0.042(6) 0.056(6) -0.015(4) 0.023(4) -0.010(4)
C22A 0.050(5) 0.045(6) 0.067(7) -0.015(5) 0.022(4) -0.004(4)
C23A 0.081(6) 0.052(6) 0.075(7) -0.024(6) 0.019(5) -0.013(5)
C24A 0.077(6) 0.066(8) 0.092(9) -0.038(6) 0.022(6) -0.023(5)
C25A 0.061(5) 0.080(7) 0.055(6) -0.024(6) 0.017(4) -0.017(5)
C26A 0.073(5) 0.059(5) 0.048(6) -0.018(5) 0.018(4) -0.017(4)
C27A 0.092(7) 0.096(8) 0.065(7) -0.028(6) 0.025(6) -0.022(6)
C28A 0.36(2) 0.162(13) 0.067(8) -0.013(8) -0.039(10) 0.088(15)
C29A 0.117(10) 0.34(2) 0.094(9) 0.054(11) 0.035(8) 0.000(11)
C30A 0.223(15) 0.193(14) 0.092(8) -0.017(9) -0.022(9) -0.133(12)
C31A 0.050(5) 0.042(5) 0.051(6) -0.004(4) 0.018(4) 0.005(4)
C32A 0.048(5) 0.026(4) 0.056(6) -0.004(4) 0.012(4) 0.006(4)
C33A 0.052(5) 0.040(5) 0.070(6) -0.004(5) 0.011(4) 0.005(4)
C34A 0.050(5) 0.068(6) 0.050(6) -0.017(5) 0.007(4) 0.009(5)
C35A 0.049(5) 0.064(6) 0.048(6) -0.003(5) 0.018(4) 0.016(5)
C36A 0.050(5) 0.045(5) 0.063(6) -0.007(5) 0.014(4) 0.003(4)
C37A 0.062(6) 0.079(6) 0.056(6) -0.004(5) 0.012(4) 0.011(5)
C38A 0.122(8) 0.116(9) 0.063(6) 0.020(6) 0.027(6) 0.022(7)
C39A 0.074(6) 0.148(9) 0.063(6) -0.002(6) 0.029(5) 0.006(6)
C40A 0.086(6) 0.128(8) 0.063(6) -0.015(6) 0.017(5) 0.010(6)
C41A 0.050(5) 0.040(5) 0.048(6) 0.002(4) 0.002(4) 0.003(4)
C42A 0.047(5) 0.038(5) 0.046(6) 0.008(5) 0.007(4) 0.004(4)
C43A 0.066(5) 0.040(5) 0.066(7) 0.003(5) 0.008(5) 0.002(4)
C44A 0.081(6) 0.061(6) 0.064(7) 0.015(5) 0.004(5) -0.013(5)
C45A 0.073(6) 0.081(7) 0.059(6) 0.021(6) -0.004(5) -0.009(5)
C46A 0.064(5) 0.062(6) 0.054(6) 0.003(5) -0.006(4) -0.013(4)
C47A 0.135(10) 0.143(11) 0.038(6) 0.014(6) -0.009(6) -0.027(8)
C48A 0.190(13) 0.161(13) 0.087(8) -0.020(8) 0.036(8) -0.040(11)
C49A 0.157(11) 0.152(11) 0.071(7) 0.019(7) -0.050(7) -0.035(9)
C50A 0.39(2) 0.272(19) 0.051(7) 0.013(9) 0.013(10) -0.237(19)
O51A 0.058(4) 0.080(5) 0.102(5) -0.017(4) 0.011(3) 0.002(3)
C52A 0.077(7) 0.107(9) 0.121(9) -0.046(7) 0.007(6) -0.017(7)
C53A 0.098(8) 0.101(9) 0.118(8) 0.010(7) 0.010(6) 0.000(7)
C54A 0.217(15) 0.074(8) 0.131(11) 0.006(8) 0.003(10) -0.011(9)
C55A 0.079(7) 0.064(7) 0.161(11) -0.037(7) 0.023(7) 0.010(5)
O61A 0.077(4) 0.125(5) 0.116(5) -0.045(4) 0.022(4) -0.013(4)
C62A 0.093(9) 0.237(15) 0.154(11) -0.123(12) 0.032(8) -0.013(9)
C63A 0.119(10) 0.134(10) 0.113(9) -0.011(8) 0.022(7) 0.029(8)
C64A 0.102(10) 0.126(10) 0.146(12) -0.005(8) -0.005(8) 0.016(7)
C65A 0.092(8) 0.174(12) 0.116(9) -0.056(9) 0.038(7) -0.023(8)

loop_
_atom_type_symbol
_atom_type_description
_atom_type_scat_dispersion_real
_atom_type_scat_dispersion_imag
_atom_type_scat_source
C C 0.0033 0.0016 'International Tables Vol C Tables 4.2.6.8 and 6.1.1.4'
H H 0.0000 0.0000 'International Tables Vol C Tables 4.2.6.8 and 6.1.1.4'
B B 0.0013 0.0007 'International Tables Vol C Tables 4.2.6.8 and 6.1.1.4'
O O 0.0106 0.0060 'International Tables Vol C Tables 4.2.6.8 and 6.1.1.4'
K K 0.2009 0.2494 'International Tables Vol C Tables 4.2.6.8 and 6.1.1.4'

loop_
_geom_angle_atom_site_label_1
_geom_angle_atom_site_label_2
_geom_angle_atom_site_label_3
_geom_angle
_geom_angle_site_symmetry_1
_geom_angle_site_symmetry_3
_geom_angle_publ_flag
O61 K1 O51 101.7(2) . . ?
O61 K1 O71 81.71(19) . . ?
O51 K1 O71 87.91(16) . . ?
O61 K1 C42 107.3(2) . . ?
O51 K1 C42 150.4(2) . . ?
O71 K1 C42 102.17(18) . . ?
O61 K1 C41 113.6(2) . . ?
O51 K1 C41 139.31(19) . . ?
O71 K1 C41 78.12(17) . . ?
C42 K1 C41 26.14(16) . . ?
O61 K1 C1A 83.18(18) . 1_455 ?
O51 K1 C1A 96.89(17) . 1_455 ?
O71 K1 C1A 164.8(2) . 1_455 ?
C42 K1 C1A 80.67(19) . 1_455 ?
C41 K1 C1A 106.55(18) . 1_455 ?
O61 K1 C43 121.7(2) . . ?
O51 K1 C43 128.5(2) . . ?
O71 K1 C43 122.24(18) . . ?
C42 K1 C43 25.09(17) . . ?
C41 K1 C43 44.50(17) . . ?
C1A K1 C43 65.25(18) 1_455 . ?
O61 K1 C46 135.0(2) . . ?
O51 K1 C46 115.91(19) . . ?
O71 K1 C46 76.19(17) . . ?
C42 K1 C46 42.97(17) . . ?
C41 K1 C46 23.67(15) . . ?
C1A K1 C46 114.00(17) 1_455 . ?
C43 K1 C46 49.21(17) . . ?
O61 K1 C44 145.4(2) . . ?
O51 K1 C44 108.1(2) . . ?
O71 K1 C44 116.05(19) . . ?
C42 K1 C44 42.45(19) . . ?
C41 K1 C44 49.31(18) . . ?
C1A K1 C44 76.23(19) 1_455 . ?
C43 K1 C44 23.73(17) . . ?
C46 K1 C44 40.65(16) . . ?
O61 K1 C52 114.5(2) . . ?
O51 K1 C52 21.70(16) . . ?
O71 K1 C52 106.68(18) . . ?
C42 K1 C52 131.7(2) . . ?
C41 K1 C52 131.9(2) . . ?
C1A K1 C52 81.27(19) 1_455 . ?
C43 K1 C52 107.8(2) . . ?
C46 K1 C52 109.2(2) . . ?
C44 K1 C52 89.7(2) . . ?
O1 B1 C11 110.4(5) . . ?
O1 B1 C1 99.3(5) . . ?
C11 B1 C1 120.0(6) . . ?
O1 B1 C21 112.1(5) . . ?
C11 B1 C21 99.8(5) . . ?
C1 B1 C21 115.6(6) . . ?
O1 B2 C31 110.8(6) . . ?
O1 B2 C2 99.3(5) . . ?
C31 B2 C2 117.3(6) . . ?
O1 B2 C41 112.3(5) . . ?
C31 B2 C41 99.9(6) . . ?
C2 B2 C41 117.7(6) . . ?
B1 O1 B2 114.6(5) . . ?
B1 O1 H1 111.9 . . ?
B2 O1 H1 110.5 . . ?
C2 C1 B1 104.5(5) . . ?
C2 C1 H1A 110.8 . . ?
B1 C1 H1A 110.8 . . ?
C2 C1 H1B 110.8 . . ?
B1 C1 H1B 110.8 . . ?
H1A C1 H1B 108.9 . . ?
C1 C2 B2 104.5(5) . . ?
C1 C2 H2A 110.8 . . ?
B2 C2 H2A 110.8 . . ?
C1 C2 H2B 110.8 . . ?
B2 C2 H2B 110.8 . . ?
H2A C2 H2B 108.9 . . ?
C16 C11 C12 117.0(6) . . ?
C16 C11 B1 133.7(7) . . ?
C12 C11 B1 109.3(6) . . ?
C13 C12 C11 120.7(7) . . ?
C13 C12 C22 128.3(7) . . ?
C11 C12 C22 111.0(6) . . ?
C13 C12 K1A 81.3(5) . . ?
C11 C12 K1A 111.1(4) . . ?
C22 C12 K1A 83.3(4) . . ?
C14 C13 C12 120.2(7) . . ?
C14 C13 K1A 115.9(6) . . ?
C12 C13 K1A 73.0(4) . . ?
C14 C13 H13 119.9 . . ?
C12 C13 H13 119.9 . . ?
K1A C13 H13 81.7 . . ?
C13 C14 C15 121.6(7) . . ?
C13 C14 H14 119.2 . . ?
C15 C14 H14 119.2 . . ?
C14 C15 C16 116.7(7) . . ?
C14 C15 C17 122.4(8) . . ?
C16 C15 C17 120.9(8) . . ?
C11 C16 C15 123.9(7) . . ?
C11 C16 H16 118.1 . . ?
C15 C16 H16 118.1 . . ?
C19 C17 C20 114.7(10) . . ?
C19 C17 C15 111.6(8) . . ?
C20 C17 C15 112.6(8) . . ?
C19 C17 C18 110.5(11) . . ?
C20 C17 C18 99.2(10) . . ?
C15 C17 C18 107.5(8) . . ?
C17 C18 H18A 109.5 . . ?
C17 C18 H18B 109.5 . . ?
H18A C18 H18B 109.5 . . ?
C17 C18 H18C 109.5 . . ?
H18A C18 H18C 109.5 . . ?
H18B C18 H18C 109.5 . . ?
C17 C19 H19A 109.5 . . ?
C17 C19 H19B 109.5 . . ?
H19A C19 H19B 109.5 . . ?
C17 C19 H19C 109.5 . . ?
H19A C19 H19C 109.5 . . ?
H19B C19 H19C 109.5 . . ?
C17 C20 H20A 109.5 . . ?
C17 C20 H20B 109.5 . . ?
H20A C20 H20B 109.5 . . ?
C17 C20 H20C 109.5 . . ?
H20A C20 H20C 109.5 . . ?
H20B C20 H20C 109.5 . . ?
C26 C21 C22 119.2(6) . . ?
C26 C21 B1 132.9(6) . . ?
C22 C21 B1 107.9(6) . . ?
C23 C22 C21 119.3(7) . . ?
C23 C22 C12 129.2(7) . . ?
C21 C22 C12 111.4(6) . . ?
C23 C22 K1A 87.2(4) . . ?
C21 C22 K1A 118.2(4) . . ?
C12 C22 K1A 70.0(4) . . ?
C24 C23 C22 120.0(7) . . ?
C24 C23 K1A 130.1(4) . . ?
C22 C23 K1A 69.0(4) . . ?
C24 C23 H23 120.0 . . ?
C22 C23 H23 120.0 . . ?
K1A C23 H23 73.5 . . ?
C25 C24 C23 121.7(6) . . ?
C25 C24 H24 119.2 . . ?
C23 C24 H24 119.2 . . ?
C24 C25 C26 117.4(6) . . ?
C24 C25 C27 119.8(7) . . ?
C26 C25 C27 122.8(7) . . ?
C21 C26 C25 122.3(6) . . ?
C21 C26 H26 118.8 . . ?
C25 C26 H26 118.8 . . ?
C30 C27 C28 109.3(9) . . ?
C30 C27 C29 107.9(11) . . ?
C28 C27 C29 105.1(9) . . ?
C30 C27 C25 112.1(7) . . ?
C28 C27 C25 114.1(7) . . ?
C29 C27 C25 107.9(7) . . ?
C27 C28 H28A 109.5 . . ?
C27 C28 H28B 109.5 . . ?
H28A C28 H28B 109.5 . . ?
C27 C28 H28C 109.5 . . ?
H28A C28 H28C 109.5 . . ?
H28B C28 H28C 109.5 . . ?
C27 C29 H29A 109.5 . . ?
C27 C29 H29B 109.5 . . ?
H29A C29 H29B 109.5 . . ?
C27 C29 H29C 109.5 . . ?
H29A C29 H29C 109.5 . . ?
H29B C29 H29C 109.5 . . ?
C27 C30 H30A 109.5 . . ?
C27 C30 H30B 109.5 . . ?
H30A C30 H30B 109.5 . . ?
C27 C30 H30C 109.5 . . ?
H30A C30 H30C 109.5 . . ?
H30B C30 H30C 109.5 . . ?
C36 C31 C32 117.1(6) . . ?
C36 C31 B2 132.6(7) . . ?
C32 C31 B2 110.3(6) . . ?
C33 C32 C31 120.8(7) . . ?
C33 C32 C42 129.4(7) . . ?
C31 C32 C42 109.8(6) . . ?
C34 C33 C32 120.5(7) . . ?
C34 C33 H33 119.7 . . ?
C32 C33 H33 119.7 . . ?
C33 C34 C35 121.7(7) . . ?
C33 C34 H34 119.2 . . ?
C35 C34 H34 119.2 . . ?
C34 C35 C36 117.2(7) . . ?
C34 C35 C37 121.5(8) . . ?
C36 C35 C37 121.2(8) . . ?
C31 C36 C35 122.6(7) . . ?
C31 C36 H36 118.7 . . ?
C35 C36 H36 118.7 . . ?
C39 C37 C38 113.9(14) . . ?
C39 C37 C40 106.0(10) . . ?
C38 C37 C40 101.4(12) . . ?
C39 C37 C35 111.4(7) . . ?
C38 C37 C35 111.4(7) . . ?
C40 C37 C35 112.2(8) . . ?
C37 C38 H38A 109.5 . . ?
C37 C38 H38B 109.5 . . ?
H38A C38 H38B 109.5 . . ?
C37 C38 H38C 109.5 . . ?
H38A C38 H38C 109.5 . . ?
H38B C38 H38C 109.5 . . ?
C37 C39 H39A 109.5 . . ?
C37 C39 H39B 109.5 . . ?
H39A C39 H39B 109.5 . . ?
C37 C39 H39C 109.5 . . ?
H39A C39 H39C 109.5 . . ?
H39B C39 H39C 109.5 . . ?
C37 C40 H40A 109.5 . . ?
C37 C40 H40B 109.5 . . ?
H40A C40 H40B 109.5 . . ?
C37 C40 H40C 109.5 . . ?
H40A C40 H40C 109.5 . . ?
H40B C40 H40C 109.5 . . ?
C46 C41 C42 118.2(6) . . ?
C46 C41 B2 133.4(6) . . ?
C42 C41 B2 108.3(6) . . ?
C46 C41 K1 87.4(4) . . ?
C42 C41 K1 72.4(3) . . ?
B2 C41 K1 109.1(4) . . ?
C43 C42 C41 120.7(7) . . ?
C43 C42 C32 127.8(7) . . ?
C41 C42 C32 111.5(7) . . ?
C43 C42 K1 84.1(4) . . ?
C41 C42 K1 81.4(4) . . ?
C32 C42 K1 102.7(4) . . ?
C42 C43 C44 118.8(7) . . ?
C42 C43 K1 70.8(4) . . ?
C44 C43 K1 86.3(4) . . ?
C42 C43 H43 120.6 . . ?
C44 C43 H43 120.6 . . ?
K1 C43 H43 112.7 . . ?
C43 C44 C45 122.7(7) . . ?
C43 C44 K1 69.9(4) . . ?
C45 C44 K1 83.2(4) . . ?
C43 C44 H44 118.7 . . ?
C45 C44 H44 118.7 . . ?
K1 C44 H44 118.7 . . ?
C44 C45 C46 116.8(7) . . ?
C44 C45 C47 122.6(7) . . ?
C46 C45 C47 120.6(7) . . ?
C41 C46 C45 122.8(6) . . ?
C41 C46 K1 69.0(4) . . ?
C45 C46 K1 84.2(4) . . ?
C41 C46 H46 118.6 . . ?
C45 C46 H46 118.6 . . ?
K1 C46 H46 118.8 . . ?
C50 C47 C48 110.1(8) . . ?
C50 C47 C49 107.2(8) . . ?
C48 C47 C49 107.0(8) . . ?
C50 C47 C45 113.0(7) . . ?
C48 C47 C45 110.1(6) . . ?
C49 C47 C45 109.2(7) . . ?
C47 C48 H48A 109.5 . . ?
C47 C48 H48B 109.5 . . ?
H48A C48 H48B 109.5 . . ?
C47 C48 H48C 109.5 . . ?
H48A C48 H48C 109.5 . . ?
H48B C48 H48C 109.5 . . ?
C47 C49 H49A 109.5 . . ?
C47 C49 H49B 109.5 . . ?
H49A C49 H49B 109.5 . . ?
C47 C49 H49C 109.5 . . ?
H49A C49 H49C 109.5 . . ?
H49B C49 H49C 109.5 . . ?
C47 C50 H50A 109.5 . . ?
C47 C50 H50B 109.5 . . ?
H50A C50 H50B 109.5 . . ?
C47 C50 H50C 109.5 . . ?
H50A C50 H50C 109.5 . . ?
H50B C50 H50C 109.5 . . ?
C52 O51 C55 108.2(6) . . ?
C52 O51 K1 114.7(4) . . ?
C55 O51 K1 124.4(5) . . ?
O51 C52 C53 107.2(7) . . ?
O51 C52 K1 43.6(3) . . ?
C53 C52 K1 138.1(6) . . ?
O51 C52 H52A 110.3 . . ?
C53 C52 H52A 110.3 . . ?
K1 C52 H52A 108.9 . . ?
O51 C52 H52B 110.3 . . ?
C53 C52 H52B 110.3 . . ?
K1 C52 H52B 69.9 . . ?
H52A C52 H52B 108.5 . . ?
C54 C53 C52 103.1(7) . . ?
C54 C53 H53A 111.1 . . ?
C52 C53 H53A 111.1 . . ?
C54 C53 H53B 111.1 . . ?
C52 C53 H53B 111.1 . . ?
H53A C53 H53B 109.1 . . ?
C53 C54 C55 102.2(7) . . ?
C53 C54 H54A 111.3 . . ?
C55 C54 H54A 111.3 . . ?
C53 C54 H54B 111.3 . . ?
C55 C54 H54B 111.3 . . ?
H54A C54 H54B 109.2 . . ?
O51 C55 C54 105.3(7) . . ?
O51 C55 H55A 110.7 . . ?
C54 C55 H55A 110.7 . . ?
O51 C55 H55B 110.7 . . ?
C54 C55 H55B 110.7 . . ?
H55A C55 H55B 108.8 . . ?
C65 O61 C62 107.8(8) . . ?
C65 O61 K1 119.8(6) . . ?
C62 O61 K1 130.0(6) . . ?
O61 C62 C63 104.6(9) . . ?
O61 C62 H62A 110.8 . . ?
C63 C62 H62A 110.8 . . ?
O61 C62 H62B 110.8 . . ?
C63 C62 H62B 110.8 . . ?
H62A C62 H62B 108.9 . . ?
C64 C63 C62 110.1(11) . . ?
C64 C63 H63A 109.6 . . ?
C62 C63 H63A 109.6 . . ?
C64 C63 H63B 109.6 . . ?
C62 C63 H63B 109.6 . . ?
H63A C63 H63B 108.1 . . ?
C65 C64 C63 103.5(12) . . ?
C65 C64 H64A 111.1 . . ?
C63 C64 H64A 111.1 . . ?
C65 C64 H64B 111.1 . . ?
C63 C64 H64B 111.1 . . ?
H64A C64 H64B 109.0 . . ?
O61 C65 C64 111.5(10) . . ?
O61 C65 H65A 109.3 . . ?
C64 C65 H65A 109.3 . . ?
O61 C65 H65B 109.3 . . ?
C64 C65 H65B 109.3 . . ?
H65A C65 H65B 108.0 . . ?
C75 O71 C72 109.3(7) . . ?
C75 O71 K1 112.2(5) . . ?
C72 O71 K1 122.9(5) . . ?
O71 C72 C73 105.0(9) . . ?
O71 C72 H72A 110.7 . . ?
C73 C72 H72A 110.7 . . ?
O71 C72 H72B 110.7 . . ?
C73 C72 H72B 110.7 . . ?
H72A C72 H72B 108.8 . . ?
C74 C73 C72 105.5(9) . . ?
C74 C73 H73A 110.6 . . ?
C72 C73 H73A 110.6 . . ?
C74 C73 H73B 110.6 . . ?
C72 C73 H73B 110.6 . . ?
H73A C73 H73B 108.8 . . ?
C73 C74 C75 101.3(9) . . ?
C73 C74 H74A 111.5 . . ?
C75 C74 H74A 111.5 . . ?
C73 C74 H74B 111.5 . . ?
C75 C74 H74B 111.5 . . ?
H74A C74 H74B 109.3 . . ?
O71 C75 C74 106.9(9) . . ?
O71 C75 H75A 110.3 . . ?
C74 C75 H75A 110.3 . . ?
O71 C75 H75B 110.3 . . ?
C74 C75 H75B 110.3 . . ?
H75A C75 H75B 108.6 . . ?
C82 C81 H81A 109.5 . . ?
C82 C81 H81B 109.5 . . ?
H81A C81 H81B 109.5 . . ?
C82 C81 H81C 109.5 . . ?
H81A C81 H81C 109.5 . . ?
H81B C81 H81C 109.5 . . ?
C81 C82 C83 147(3) . . ?
C81 C82 H82A 100.1 . . ?
C83 C82 H82A 100.1 . . ?
C81 C82 H82B 100.1 . . ?
C83 C82 H82B 100.1 . . ?
H82A C82 H82B 104.2 . . ?
C82 C83 C84 131(3) . . ?
C82 C83 H83A 104.6 . . ?
C84 C83 H83A 104.6 . . ?
C82 C83 H83B 104.6 . . ?
C84 C83 H83B 104.6 . . ?
H83A C83 H83B 105.7 . . ?
C85 C84 C83 129(2) . . ?
C85 C84 H84A 105.0 . . ?
C83 C84 H84A 105.0 . . ?
C85 C84 H84B 105.0 . . ?
C83 C84 H84B 105.0 . . ?
H84A C84 H84B 105.8 . . ?
C84 C85 C86 96.8(19) . . ?
C84 C85 H85A 112.4 . . ?
C86 C85 H85A 112.4 . . ?
C84 C85 H85B 112.4 . . ?
C86 C85 H85B 112.4 . . ?
H85A C85 H85B 110.0 . . ?
C85 C86 H86A 109.5 . . ?
C85 C86 H86B 109.5 . . ?
H86A C86 H86B 109.5 . . ?
C85 C86 H86C 109.5 . . ?
H86A C86 H86C 109.5 . . ?
H86B C86 H86C 109.5 . . ?
O61A K1A O51A 88.4(2) . . ?
O61A K1A C41A 124.5(2) . . ?
O51A K1A C41A 99.18(18) . . ?
O61A K1A C12 101.6(2) . . ?
O51A K1A C12 114.37(19) . . ?
C41A K1A C12 123.4(2) . . ?
O61A K1A C13 105.2(2) . . ?
O51A K1A C13 139.0(2) . . ?
C41A K1A C13 103.8(2) . . ?
C12 K1A C13 25.78(18) . . ?
O61A K1A O1A 96.12(18) . . ?
O51A K1A O1A 54.80(14) . . ?
C41A K1A O1A 50.74(16) . . ?
C12 K1A O1A 159.11(17) . . ?
C13 K1A O1A 153.92(18) . . ?
O61A K1A C46A 105.8(2) . . ?
O51A K1A C46A 118.9(2) . . ?
C41A K1A C46A 25.69(18) . . ?
C12 K1A C46A 119.8(2) . . ?
C13 K1A C46A 94.8(2) . . ?
O1A K1A C46A 64.57(18) . . ?
O61A K1A C22 117.0(2) . . ?
O51A K1A C22 91.91(18) . . ?
C41A K1A C22 117.6(2) . . ?
C12 K1A C22 26.72(17) . . ?
C13 K1A C22 47.4(2) . . ?
O1A K1A C22 133.07(16) . . ?
C46A K1A C22 127.8(2) . . ?
O61A K1A C42A 148.0(2) . . ?
O51A K1A C42A 102.37(18) . . ?
C41A K1A C42A 24.61(16) . . ?
C12 K1A C42A 101.1(2) . . ?
C13 K1A C42A 86.4(2) . . ?
O1A K1A C42A 67.66(15) . . ?
C46A K1A C42A 42.71(18) . . ?
C22 K1A C42A 92.98(19) . . ?
O61A K1A C23 140.0(2) . . ?
O51A K1A C23 86.87(18) . . ?
C41A K1A C23 95.5(2) . . ?
C12 K1A C23 46.24(19) . . ?
C13 K1A C23 57.8(2) . . ?
O1A K1A C23 112.93(16) . . ?
C46A K1A C23 111.3(2) . . ?
C22 K1A C23 23.81(16) . . ?
C42A K1A C23 71.40(18) . . ?
O61A K1A B2A 117.9(2) . . ?
O51A K1A B2A 73.18(18) . . ?
C41A K1A B2A 26.45(19) . . ?
C12 K1A B2A 140.3(2) . . ?
C13 K1A B2A 127.6(2) . . ?
O1A K1A B2A 26.32(15) . . ?
C46A K1A B2A 47.3(2) . . ?
C22 K1A B2A 122.25(19) . . ?
C42A K1A B2A 41.42(18) . . ?
C23 K1A B2A 98.56(19) . . ?
O1A B1A C1A 100.3(5) . . ?
O1A B1A C11A 112.3(6) . . ?
C1A B1A C11A 116.6(6) . . ?
O1A B1A C21A 110.9(5) . . ?
C1A B1A C21A 117.5(6) . . ?
C11A B1A C21A 99.8(6) . . ?
O1A B2A C41A 111.5(6) . . ?
O1A B2A C2A 100.0(5) . . ?
C41A B2A C2A 114.1(6) . . ?
O1A B2A C31A 111.9(6) . . ?
C41A B2A C31A 99.2(6) . . ?
C2A B2A C31A 120.6(6) . . ?
O1A B2A K1A 62.0(3) . . ?
C41A B2A K1A 56.1(3) . . ?
C2A B2A K1A 145.1(5) . . ?
C31A B2A K1A 94.3(4) . . ?
B2A O1A B1A 112.6(5) . . ?
B2A O1A K1A 91.7(3) . . ?
B1A O1A K1A 148.8(3) . . ?
B2A O1A H1AA 99.7 . . ?
B1A O1A H1AA 100.0 . . ?
K1A O1A H1AA 94.6 . . ?
C2A C1A B1A 107.0(5) . . ?
C2A C1A K1 90.7(4) . 1_655 ?
B1A C1A K1 160.8(4) . 1_655 ?
C2A C1A H1AB 110.3 . . ?
B1A C1A H1AB 110.3 . . ?
K1 C1A H1AB 68.7 1_655 . ?
C2A C1A H1AC 110.3 . . ?
B1A C1A H1AC 110.3 . . ?
K1 C1A H1AC 54.9 1_655 . ?
H1AB C1A H1AC 108.6 . . ?
C1A C2A B2A 106.9(6) . . ?
C1A C2A H2AA 110.3 . . ?
B2A C2A H2AA 110.3 . . ?
C1A C2A H2AB 110.3 . . ?
B2A C2A H2AB 110.3 . . ?
H2AA C2A H2AB 108.6 . . ?
C16A C11A C12A 117.7(7) . . ?
C16A C11A B1A 132.9(7) . . ?
C12A C11A B1A 109.1(6) . . ?
C13A C12A C11A 120.0(7) . . ?
C13A C12A C22A 128.7(8) . . ?
C11A C12A C22A 111.2(7) . . ?
C14A C13A C12A 120.9(7) . . ?
C14A C13A H13A 119.5 . . ?
C12A C13A H13A 119.5 . . ?
C13A C14A C15A 121.4(7) . . ?
C13A C14A H14A 119.3 . . ?
C15A C14A H14A 119.3 . . ?
C14A C15A C16A 116.2(7) . . ?
C14A C15A C17A 121.4(8) . . ?
C16A C15A C17A 122.4(8) . . ?
C11A C16A C15A 123.7(7) . . ?
C11A C16A H16A 118.2 . . ?
C15A C16A H16A 118.2 . . ?
C19A C17A C20A 108.5(7) . . ?
C19A C17A C15A 110.0(7) . . ?
C20A C17A C15A 113.2(8) . . ?
C19A C17A C18A 109.1(8) . . ?
C20A C17A C18A 107.1(8) . . ?
C15A C17A C18A 108.8(6) . . ?
C17A C18A H18D 109.5 . . ?
C17A C18A H18E 109.5 . . ?
H18D C18A H18E 109.5 . . ?
C17A C18A H18F 109.5 . . ?
H18D C18A H18F 109.5 . . ?
H18E C18A H18F 109.5 . . ?
C17A C19A H19D 109.5 . . ?
C17A C19A H19E 109.5 . . ?
H19D C19A H19E 109.5 . . ?
C17A C19A H19F 109.5 . . ?
H19D C19A H19F 109.5 . . ?
H19E C19A H19F 109.5 . . ?
C17A C20A H20D 109.5 . . ?
C17A C20A H20E 109.5 . . ?
H20D C20A H20E 109.5 . . ?
C17A C20A H20F 109.5 . . ?
H20D C20A H20F 109.5 . . ?
H20E C20A H20F 109.5 . . ?
C26A C21A C22A 118.4(6) . . ?
C26A C21A B1A 132.8(7) . . ?
C22A C21A B1A 108.8(7) . . ?
C23A C22A C21A 120.1(7) . . ?
C23A C22A C12A 129.0(8) . . ?
C21A C22A C12A 110.9(7) . . ?
C24A C23A C22A 119.4(8) . . ?
C24A C23A H23A 120.3 . . ?
C22A C23A H23A 120.3 . . ?
C23A C24A C25A 122.8(8) . . ?
C23A C24A H24A 118.6 . . ?
C25A C24A H24A 118.6 . . ?
C26A C25A C24A 116.7(8) . . ?
C26A C25A C27A 121.7(9) . . ?
C24A C25A C27A 121.7(8) . . ?
C21A C26A C25A 122.6(7) . . ?
C21A C26A H26A 118.7 . . ?
C25A C26A H26A 118.7 . . ?
C29A C27A C28A 110.9(12) . . ?
C29A C27A C30A 107.0(10) . . ?
C28A C27A C30A 105.5(11) . . ?
C29A C27A C25A 109.6(8) . . ?
C28A C27A C25A 110.8(8) . . ?
C30A C27A C25A 113.1(8) . . ?
C27A C28A H28D 109.5 . . ?
C27A C28A H28E 109.5 . . ?
H28D C28A H28E 109.5 . . ?
C27A C28A H28F 109.5 . . ?
H28D C28A H28F 109.5 . . ?
H28E C28A H28F 109.5 . . ?
C27A C29A H29D 109.5 . . ?
C27A C29A H29E 109.5 . . ?
H29D C29A H29E 109.5 . . ?
C27A C29A H29F 109.5 . . ?
H29D C29A H29F 109.5 . . ?
H29E C29A H29F 109.5 . . ?
C27A C30A H30D 109.5 . . ?
C27A C30A H30E 109.5 . . ?
H30D C30A H30E 109.5 . . ?
C27A C30A H30F 109.5 . . ?
H30D C30A H30F 109.5 . . ?
H30E C30A H30F 109.5 . . ?
C36A C31A C32A 118.7(6) . . ?
C36A C31A B2A 132.3(7) . . ?
C32A C31A B2A 108.9(6) . . ?
C33A C32A C31A 118.8(7) . . ?
C33A C32A C42A 130.3(7) . . ?
C31A C32A C42A 110.8(6) . . ?
C34A C33A C32A 120.9(7) . . ?
C34A C33A H33A 119.5 . . ?
C32A C33A H33A 119.5 . . ?
C35A C34A C33A 121.0(7) . . ?
C35A C34A H34A 119.5 . . ?
C33A C34A H34A 119.5 . . ?
C34A C35A C36A 117.4(7) . . ?
C34A C35A C37A 122.1(8) . . ?
C36A C35A C37A 120.5(8) . . ?
C31A C36A C35A 123.1(7) . . ?
C31A C36A H36A 118.5 . . ?
C35A C36A H36A 118.5 . . ?
C39A C37A C38A 110.4(7) . . ?
C39A C37A C40A 107.4(7) . . ?
C38A C37A C40A 107.0(7) . . ?
C39A C37A C35A 110.2(6) . . ?
C38A C37A C35A 109.0(6) . . ?
C40A C37A C35A 112.8(7) . . ?
C37A C38A H38D 109.5 . . ?
C37A C38A H38E 109.5 . . ?
H38D C38A H38E 109.5 . . ?
C37A C38A H38F 109.5 . . ?
H38D C38A H38F 109.5 . . ?
H38E C38A H38F 109.5 . . ?
C37A C39A H39D 109.5 . . ?
C37A C39A H39E 109.5 . . ?
H39D C39A H39E 109.5 . . ?
C37A C39A H39F 109.5 . . ?
H39D C39A H39F 109.5 . . ?
H39E C39A H39F 109.5 . . ?
C37A C40A H40D 109.5 . . ?
C37A C40A H40E 109.5 . . ?
H40D C40A H40E 109.5 . . ?
C37A C40A H40F 109.5 . . ?
H40D C40A H40F 109.5 . . ?
H40E C40A H40F 109.5 . . ?
C46A C41A C42A 118.0(7) . . ?
C46A C41A B2A 132.2(7) . . ?
C42A C41A B2A 109.7(6) . . ?
C46A C41A K1A 84.2(4) . . ?
C42A C41A K1A 92.2(4) . . ?
B2A C41A K1A 97.5(4) . . ?
C43A C42A C41A 119.4(7) . . ?
C43A C42A C32A 129.6(7) . . ?
C41A C42A C32A 111.0(7) . . ?
C43A C42A K1A 99.4(4) . . ?
C41A C42A K1A 63.2(4) . . ?
C32A C42A K1A 102.8(4) . . ?
C44A C43A C42A 120.7(7) . . ?
C44A C43A H43A 119.7 . . ?
C42A C43A H43A 119.7 . . ?
C43A C44A C45A 122.1(8) . . ?
C43A C44A H44A 118.9 . . ?
C45A C44A H44A 118.9 . . ?
C44A C45A C46A 115.9(8) . . ?
C44A C45A C47A 125.1(9) . . ?
C46A C45A C47A 118.9(9) . . ?
C41A C46A C45A 123.8(7) . . ?
C41A C46A K1A 70.1(4) . . ?
C45A C46A K1A 100.7(5) . . ?
C41A C46A H46A 118.1 . . ?
C45A C46A H46A 118.1 . . ?
K1A C46A H46A 99.5 . . ?
C50A C47A C49A 112.0(10) . . ?
C50A C47A C45A 112.9(9) . . ?
C49A C47A C45A 110.4(9) . . ?
C50A C47A C48A 109.2(12) . . ?
C49A C47A C48A 104.4(10) . . ?
C45A C47A C48A 107.6(8) . . ?
C47A C48A H48D 109.5 . . ?
C47A C48A H48E 109.5 . . ?
H48D C48A H48E 109.5 . . ?
C47A C48A H48F 109.5 . . ?
H48D C48A H48F 109.5 . . ?
H48E C48A H48F 109.5 . . ?
C47A C49A H49D 109.5 . . ?
C47A C49A H49E 109.5 . . ?
H49D C49A H49E 109.5 . . ?
C47A C49A H49F 109.5 . . ?
H49D C49A H49F 109.5 . . ?
H49E C49A H49F 109.5 . . ?
C47A C50A H50D 109.5 . . ?
C47A C50A H50E 109.5 . . ?
H50D C50A H50E 109.5 . . ?
C47A C50A H50F 109.5 . . ?
H50D C50A H50F 109.5 . . ?
H50E C50A H50F 109.5 . . ?
C52A O51A C55A 109.2(7) . . ?
C52A O51A K1A 122.2(6) . . ?
C55A O51A K1A 116.0(6) . . ?
O51A C52A C53A 106.2(8) . . ?
O51A C52A H52C 110.5 . . ?
C53A C52A H52C 110.5 . . ?
O51A C52A H52D 110.5 . . ?
C53A C52A H52D 110.5 . . ?
H52C C52A H52D 108.7 . . ?
C54A C53A C52A 103.6(9) . . ?
C54A C53A H53C 111.0 . . ?
C52A C53A H53C 111.0 . . ?
C54A C53A H53D 111.0 . . ?
C52A C53A H53D 111.0 . . ?
H53C C53A H53D 109.0 . . ?
C55A C54A C53A 105.6(9) . . ?
C55A C54A H54C 110.6 . . ?
C53A C54A H54C 110.6 . . ?
C55A C54A H54D 110.6 . . ?
C53A C54A H54D 110.6 . . ?
H54C C54A H54D 108.7 . . ?
O51A C55A C54A 106.7(8) . . ?
O51A C55A H55C 110.4 . . ?
C54A C55A H55C 110.4 . . ?
O51A C55A H55D 110.4 . . ?
C54A C55A H55D 110.4 . . ?
H55C C55A H55D 108.6 . . ?
C65A O61A C62A 105.1(8) . . ?
C65A O61A K1A 129.9(6) . . ?
C62A O61A K1A 125.0(6) . . ?
O61A C62A C63A 109.2(9) . . ?
O61A C62A H62C 109.8 . . ?
C63A C62A H62C 109.8 . . ?
O61A C62A H62D 109.8 . . ?
C63A C62A H62D 109.8 . . ?
H62C C62A H62D 108.3 . . ?
C62A C63A C64A 103.8(9) . . ?
C62A C63A H63C 111.0 . . ?
C64A C63A H63C 111.0 . . ?
C62A C63A H63D 111.0 . . ?
C64A C63A H63D 111.0 . . ?
H63C C63A H63D 109.0 . . ?
C65A C64A C63A 101.3(9) . . ?
C65A C64A H64C 111.5 . . ?
C63A C64A H64C 111.5 . . ?
C65A C64A H64D 111.5 . . ?
C63A C64A H64D 111.5 . . ?
H64C C64A H64D 109.3 . . ?
O61A C65A C64A 104.4(9) . . ?
O61A C65A H65C 110.9 . . ?
C64A C65A H65C 110.9 . . ?
O61A C65A H65D 110.9 . . ?
C64A C65A H65D 110.9 . . ?
H65C C65A H65D 108.9 . . ?

loop_
_geom_bond_atom_site_label_1
_geom_bond_atom_site_label_2
_geom_bond_distance
_geom_bond_site_symmetry_2
_geom_bond_publ_flag
K1 O61 2.655(6) . ?
K1 O51 2.665(5) . ?
K1 O71 2.767(5) . ?
K1 C42 3.079(6) . ?
K1 C41 3.193(6) . ?
K1 C1A 3.224(7) 1_455 ?
K1 C43 3.242(7) . ?
K1 C46 3.417(7) . ?
K1 C44 3.444(7) . ?
K1 C52 3.511(9) . ?
B1 O1 1.566(9) . ?
B1 C11 1.601(11) . ?
B1 C1 1.619(10) . ?
B1 C21 1.645(10) . ?
B2 O1 1.577(9) . ?
B2 C31 1.611(10) . ?
B2 C2 1.625(10) . ?
B2 C41 1.632(11) . ?
O1 H1 0.9001 . ?
C1 C2 1.560(9) . ?
C1 H1A 0.9900 . ?
C1 H1B 0.9900 . ?
C2 H2A 0.9900 . ?
C2 H2B 0.9900 . ?
C11 C16 1.381(9) . ?
C11 C12 1.411(9) . ?
C12 C13 1.394(10) . ?
C12 C22 1.466(10) . ?
C12 K1A 3.064(7) . ?
C13 C14 1.373(10) . ?
C13 K1A 3.167(8) . ?
C13 H13 0.9500 . ?
C14 C15 1.398(11) . ?
C14 H14 0.9500 . ?
C15 C16 1.406(10) . ?
C15 C17 1.519(11) . ?
C16 H16 0.9500 . ?
C17 C19 1.461(14) . ?
C17 C20 1.508(14) . ?
C17 C18 1.537(15) . ?
C18 H18A 0.9800 . ?
C18 H18B 0.9800 . ?
C18 H18C 0.9800 . ?
C19 H19A 0.9800 . ?
C19 H19B 0.9800 . ?
C19 H19C 0.9800 . ?
C20 H20A 0.9800 . ?
C20 H20B 0.9800 . ?
C20 H20C 0.9800 . ?
C21 C26 1.381(9) . ?
C21 C22 1.403(9) . ?
C22 C23 1.401(9) . ?
C22 K1A 3.238(7) . ?
C23 C24 1.389(9) . ?
C23 K1A 3.466(8) . ?
C23 H23 0.9500 . ?
C24 C25 1.387(9) . ?
C24 H24 0.9500 . ?
C25 C26 1.406(9) . ?
C25 C27 1.516(10) . ?
C26 H26 0.9500 . ?
C27 C30 1.485(11) . ?
C27 C28 1.488(11) . ?
C27 C29 1.509(13) . ?
C28 H28A 0.9800 . ?
C28 H28B 0.9800 . ?
C28 H28C 0.9800 . ?
C29 H29A 0.9800 . ?
C29 H29B 0.9800 . ?
C29 H29C 0.9800 . ?
C30 H30A 0.9800 . ?
C30 H30B 0.9800 . ?
C30 H30C 0.9800 . ?
C31 C36 1.394(9) . ?
C31 C32 1.415(9) . ?
C32 C33 1.381(9) . ?
C32 C42 1.481(10) . ?
C33 C34 1.369(10) . ?
C33 H33 0.9500 . ?
C34 C35 1.392(10) . ?
C34 H34 0.9500 . ?
C35 C36 1.412(10) . ?
C35 C37 1.517(11) . ?
C36 H36 0.9500 . ?
C37 C39 1.448(13) . ?
C37 C38 1.467(15) . ?
C37 C40 1.512(14) . ?
C38 H38A 0.9800 . ?
C38 H38B 0.9800 . ?
C38 H38C 0.9800 . ?
C39 H39A 0.9800 . ?
C39 H39B 0.9800 . ?
C39 H39C 0.9800 . ?
C40 H40A 0.9800 . ?
C40 H40B 0.9800 . ?
C40 H40C 0.9800 . ?
C41 C46 1.374(9) . ?
C41 C42 1.423(9) . ?
C42 C43 1.382(9) . ?
C43 C44 1.389(10) . ?
C43 H43 0.9500 . ?
C44 C45 1.394(10) . ?
C44 H44 0.9500 . ?
C45 C46 1.404(9) . ?
C45 C47 1.546(10) . ?
C46 H46 0.9500 . ?
C47 C50 1.520(11) . ?
C47 C48 1.520(11) . ?
C47 C49 1.531(11) . ?
C48 H48A 0.9800 . ?
C48 H48B 0.9800 . ?
C48 H48C 0.9800 . ?
C49 H49A 0.9800 . ?
C49 H49B 0.9800 . ?
C49 H49C 0.9800 . ?
C50 H50A 0.9800 . ?
C50 H50B 0.9800 . ?
C50 H50C 0.9800 . ?
O51 C52 1.429(8) . ?
O51 C55 1.442(9) . ?
C52 C53 1.506(11) . ?
C52 H52A 0.9900 . ?
C52 H52B 0.9900 . ?
C53 C54 1.493(11) . ?
C53 H53A 0.9900 . ?
C53 H53B 0.9900 . ?
C54 C55 1.497(11) . ?
C54 H54A 0.9900 . ?
C54 H54B 0.9900 . ?
C55 H55A 0.9900 . ?
C55 H55B 0.9900 . ?
O61 C65 1.390(12) . ?
O61 C62 1.424(10) . ?
C62 C63 1.471(16) . ?
C62 H62A 0.9900 . ?
C62 H62B 0.9900 . ?
C63 C64 1.424(18) . ?
C63 H63A 0.9900 . ?
C63 H63B 0.9900 . ?
C64 C65 1.418(16) . ?
C64 H64A 0.9900 . ?
C64 H64B 0.9900 . ?
C65 H65A 0.9900 . ?
C65 H65B 0.9900 . ?
O71 C75 1.443(10) . ?
O71 C72 1.451(10) . ?
C72 C73 1.526(13) . ?
C72 H72A 0.9900 . ?
C72 H72B 0.9900 . ?
C73 C74 1.500(15) . ?
C73 H73A 0.9900 . ?
C73 H73B 0.9900 . ?
C74 C75 1.509(13) . ?
C74 H74A 0.9900 . ?
C74 H74B 0.9900 . ?
C75 H75A 0.9900 . ?
C75 H75B 0.9900 . ?
C81 C82 1.538(10) . ?
C81 H81A 0.9800 . ?
C81 H81B 0.9800 . ?
C81 H81C 0.9800 . ?
C82 C83 1.543(10) . ?
C82 H82A 0.9900 . ?
C82 H82B 0.9900 . ?
C83 C84 1.548(10) . ?
C83 H83A 0.9900 . ?
C83 H83B 0.9900 . ?
C84 C85 1.541(10) . ?
C84 H84A 0.9900 . ?
C84 H84B 0.9900 . ?
C85 C86 1.549(10) . ?
C85 H85A 0.9900 . ?
C85 H85B 0.9900 . ?
C86 H86A 0.9800 . ?
C86 H86B 0.9800 . ?
C86 H86C 0.9800 . ?
K1A O61A 2.630(7) . ?
K1A O51A 2.699(6) . ?
K1A C41A 3.001(7) . ?
K1A O1A 3.167(4) . ?
K1A C46A 3.176(8) . ?
K1A C42A 3.360(7) . ?
K1A B2A 3.586(8) . ?
B1A O1A 1.595(8) . ?
B1A C1A 1.608(10) . ?
B1A C11A 1.624(11) . ?
B1A C21A 1.626(11) . ?
B2A O1A 1.591(9) . ?
B2A C41A 1.611(11) . ?
B2A C2A 1.612(11) . ?
B2A C31A 1.621(11) . ?
O1A H1AA 0.9907 . ?
C1A C2A 1.508(9) . ?
C1A H1AB 0.9900 . ?
C1A H1AC 0.9900 . ?
C2A H2AA 0.9900 . ?
C2A H2AB 0.9900 . ?
C11A C16A 1.382(9) . ?
C11A C12A 1.405(9) . ?
C12A C13A 1.382(10) . ?
C12A C22A 1.470(10) . ?
C13A C14A 1.378(10) . ?
C13A H13A 0.9500 . ?
C14A C15A 1.398(10) . ?
C14A H14A 0.9500 . ?
C15A C16A 1.409(10) . ?
C15A C17A 1.538(11) . ?
C16A H16A 0.9500 . ?
C17A C19A 1.519(11) . ?
C17A C20A 1.534(11) . ?
C17A C18A 1.541(11) . ?
C18A H18D 0.9800 . ?
C18A H18E 0.9800 . ?
C18A H18F 0.9800 . ?
C19A H19D 0.9800 . ?
C19A H19E 0.9800 . ?
C19A H19F 0.9800 . ?
C20A H20D 0.9800 . ?
C20A H20E 0.9800 . ?
C20A H20F 0.9800 . ?
C21A C26A 1.383(9) . ?
C21A C22A 1.419(9) . ?
C22A C23A 1.388(10) . ?
C23A C24A 1.372(11) . ?
C23A H23A 0.9500 . ?
C24A C25A 1.399(11) . ?
C24A H24A 0.9500 . ?
C25A C26A 1.397(10) . ?
C25A C27A 1.546(12) . ?
C26A H26A 0.9500 . ?
C27A C29A 1.462(13) . ?
C27A C28A 1.499(15) . ?
C27A C30A 1.508(12) . ?
C28A H28D 0.9800 . ?
C28A H28E 0.9800 . ?
C28A H28F 0.9800 . ?
C29A H29D 0.9800 . ?
C29A H29E 0.9800 . ?
C29A H29F 0.9800 . ?
C30A H30D 0.9800 . ?
C30A H30E 0.9800 . ?
C30A H30F 0.9800 . ?
C31A C36A 1.376(9) . ?
C31A C32A 1.415(9) . ?
C32A C33A 1.396(9) . ?
C32A C42A 1.456(9) . ?
C33A C34A 1.391(10) . ?
C33A H33A 0.9500 . ?
C34A C35A 1.389(10) . ?
C34A H34A 0.9500 . ?
C35A C36A 1.402(10) . ?
C35A C37A 1.544(10) . ?
C36A H36A 0.9500 . ?
C37A C39A 1.507(10) . ?
C37A C38A 1.527(11) . ?
C37A C40A 1.536(11) . ?
C38A H38D 0.9800 . ?
C38A H38E 0.9800 . ?
C38A H38F 0.9800 . ?
C39A H39D 0.9800 . ?
C39A H39E 0.9800 . ?
C39A H39F 0.9800 . ?
C40A H40D 0.9800 . ?
C40A H40E 0.9800 . ?
C40A H40F 0.9800 . ?
C41A C46A 1.384(9) . ?
C41A C42A 1.400(9) . ?
C42A C43A 1.386(9) . ?
C43A C44A 1.377(10) . ?
C43A H43A 0.9500 . ?
C44A C45A 1.384(11) . ?
C44A H44A 0.9500 . ?
C45A C46A 1.400(10) . ?
C45A C47A 1.551(12) . ?
C46A H46A 0.9500 . ?
C47A C50A 1.460(14) . ?
C47A C49A 1.509(14) . ?
C47A C48A 1.595(15) . ?
C48A H48D 0.9800 . ?
C48A H48E 0.9800 . ?
C48A H48F 0.9800 . ?
C49A H49D 0.9800 . ?
C49A H49E 0.9800 . ?
C49A H49F 0.9800 . ?
C50A H50D 0.9800 . ?
C50A H50E 0.9800 . ?
C50A H50F 0.9800 . ?
O51A C52A 1.430(10) . ?
O51A C55A 1.456(10) . ?
C52A C53A 1.500(13) . ?
C52A H52C 0.9900 . ?
C52A H52D 0.9900 . ?
C53A C54A 1.490(14) . ?
C53A H53C 0.9900 . ?
C53A H53D 0.9900 . ?
C54A C55A 1.465(13) . ?
C54A H54C 0.9900 . ?
C54A H54D 0.9900 . ?
C55A H55C 0.9900 . ?
C55A H55D 0.9900 . ?
O61A C65A 1.386(11) . ?
O61A C62A 1.410(12) . ?
C62A C63A 1.443(13) . ?
C62A H62C 0.9900 . ?
C62A H62D 0.9900 . ?
C63A C64A 1.506(13) . ?
C63A H63C 0.9900 . ?
C63A H63D 0.9900 . ?
C64A C65A 1.487(14) . ?
C64A H64C 0.9900 . ?
C64A H64D 0.9900 . ?
C65A H65C 0.9900 . ?
C65A H65D 0.9900 . ?

loop_
_geom_hbond_atom_site_label_D
_geom_hbond_atom_site_label_H
_geom_hbond_atom_site_label_A
_geom_hbond_distance_DH
_geom_hbond_distance_HA
_geom_hbond_distance_DA
_geom_hbond_angle_DHA
_geom_hbond_site_symmetry_A
_geom_hbond_publ_flag
O1 H1 O71 0.90 1.97 2.752(6) 145.0 . yes
O1A H1AA O51A 0.99 2.21 2.732(7) 111.4 . yes

loop_
_geom_torsion_atom_site_label_1
_geom_torsion_atom_site_label_2
_geom_torsion_atom_site_label_3
_geom_torsion_atom_site_label_4
_geom_torsion
_geom_torsion_site_symmetry_1
_geom_torsion_site_symmetry_2
_geom_torsion_site_symmetry_3
_geom_torsion_site_symmetry_4
_geom_torsion_publ_flag
C11 B1 O1 B2 141.3(6) . . . . ?
C1 B1 O1 B2 14.3(7) . . . . ?
C21 B1 O1 B2 -108.3(6) . . . . ?
C31 B2 O1 B1 -113.5(6) . . . . ?
C2 B2 O1 B1 10.5(7) . . . . ?
C41 B2 O1 B1 135.8(6) . . . . ?
O1 B1 C1 C2 -34.6(6) . . . . ?
C11 B1 C1 C2 -154.9(6) . . . . ?
C21 B1 C1 C2 85.5(7) . . . . ?
B1 C1 C2 B2 43.6(6) . . . . ?
O1 B2 C2 C1 -32.4(6) . . . . ?
C31 B2 C2 C1 87.0(7) . . . . ?
C41 B2 C2 C1 -153.7(6) . . . . ?
O1 B1 C11 C16 -54.1(10) . . . . ?
C1 B1 C11 C16 60.5(10) . . . . ?
C21 B1 C11 C16 -172.2(7) . . . . ?
O1 B1 C11 C12 123.6(6) . . . . ?
C1 B1 C11 C12 -121.8(6) . . . . ?
C21 B1 C11 C12 5.5(7) . . . . ?
C16 C11 C12 C13 -0.8(10) . . . . ?
B1 C11 C12 C13 -178.9(6) . . . . ?
C16 C11 C12 C22 176.2(6) . . . . ?
B1 C11 C12 C22 -2.0(7) . . . . ?
C16 C11 C12 K1A -93.0(6) . . . . ?
B1 C11 C12 K1A 88.8(5) . . . . ?
C11 C12 C13 C14 1.1(11) . . . . ?
C22 C12 C13 C14 -175.2(7) . . . . ?
K1A C12 C13 C14 110.5(8) . . . . ?
C11 C12 C13 K1A -109.4(6) . . . . ?
C22 C12 C13 K1A 74.2(7) . . . . ?
C12 C13 C14 C15 -0.5(13) . . . . ?
K1A C13 C14 C15 84.1(9) . . . . ?
C13 C14 C15 C16 -0.4(12) . . . . ?
C13 C14 C15 C17 179.2(8) . . . . ?
C12 C11 C16 C15 -0.2(10) . . . . ?
B1 C11 C16 C15 177.4(7) . . . . ?
C14 C15 C16 C11 0.8(11) . . . . ?
C17 C15 C16 C11 -178.8(7) . . . . ?
C14 C15 C17 C19 122.3(11) . . . . ?
C16 C15 C17 C19 -58.1(13) . . . . ?
C14 C15 C17 C20 -8.2(14) . . . . ?
C16 C15 C17 C20 171.3(10) . . . . ?
C14 C15 C17 C18 -116.3(10) . . . . ?
C16 C15 C17 C18 63.2(12) . . . . ?
O1 B1 C21 C26 56.9(9) . . . . ?
C11 B1 C21 C26 173.8(6) . . . . ?
C1 B1 C21 C26 -55.9(9) . . . . ?
O1 B1 C21 C22 -124.3(6) . . . . ?
C11 B1 C21 C22 -7.4(6) . . . . ?
C1 B1 C21 C22 122.9(6) . . . . ?
C26 C21 C22 C23 4.1(9) . . . . ?
B1 C21 C22 C23 -174.9(6) . . . . ?
C26 C21 C22 C12 -174.1(6) . . . . ?
B1 C21 C22 C12 6.9(7) . . . . ?
C26 C21 C22 K1A 107.8(6) . . . . ?
B1 C21 C22 K1A -71.2(6) . . . . ?
C13 C12 C22 C23 -4.6(12) . . . . ?
C11 C12 C22 C23 178.7(6) . . . . ?
K1A C12 C22 C23 68.7(7) . . . . ?
C13 C12 C22 C21 173.3(7) . . . . ?
C11 C12 C22 C21 -3.3(8) . . . . ?
K1A C12 C22 C21 -113.4(5) . . . . ?
C13 C12 C22 K1A -73.3(7) . . . . ?
C11 C12 C22 K1A 110.1(5) . . . . ?
C21 C22 C23 C24 -4.1(9) . . . . ?
C12 C22 C23 C24 173.7(6) . . . . ?
K1A C22 C23 C24 -125.1(6) . . . . ?
C21 C22 C23 K1A 121.0(6) . . . . ?
C12 C22 C23 K1A -61.2(6) . . . . ?
C22 C23 C24 C25 1.1(10) . . . . ?
K1A C23 C24 C25 -85.6(8) . . . . ?
C23 C24 C25 C26 1.7(9) . . . . ?
C23 C24 C25 C27 -176.1(6) . . . . ?
C22 C21 C26 C25 -1.2(9) . . . . ?
B1 C21 C26 C25 177.5(6) . . . . ?
C24 C25 C26 C21 -1.7(9) . . . . ?
C27 C25 C26 C21 176.1(6) . . . . ?
C24 C25 C27 C30 -42.4(12) . . . . ?
C26 C25 C27 C30 140.0(10) . . . . ?
C24 C25 C27 C28 -167.3(8) . . . . ?
C26 C25 C27 C28 15.0(10) . . . . ?
C24 C25 C27 C29 76.3(10) . . . . ?
C26 C25 C27 C29 -101.4(10) . . . . ?
O1 B2 C31 C36 59.1(9) . . . . ?
C2 B2 C31 C36 -54.0(10) . . . . ?
C41 B2 C31 C36 177.6(6) . . . . ?
O1 B2 C31 C32 -122.6(6) . . . . ?
C2 B2 C31 C32 124.3(6) . . . . ?
C41 B2 C31 C32 -4.1(7) . . . . ?
C36 C31 C32 C33 -1.2(9) . . . . ?
B2 C31 C32 C33 -179.8(6) . . . . ?
C36 C31 C32 C42 -179.6(5) . . . . ?
B2 C31 C32 C42 1.8(7) . . . . ?
C31 C32 C33 C34 -0.1(10) . . . . ?
C42 C32 C33 C34 178.0(7) . . . . ?
C32 C33 C34 C35 1.6(11) . . . . ?
C33 C34 C35 C36 -1.7(10) . . . . ?
C33 C34 C35 C37 178.9(7) . . . . ?
C32 C31 C36 C35 1.1(9) . . . . ?
B2 C31 C36 C35 179.3(6) . . . . ?
C34 C35 C36 C31 0.3(10) . . . . ?
C37 C35 C36 C31 179.7(6) . . . . ?
C34 C35 C37 C39 84.8(13) . . . . ?
C36 C35 C37 C39 -94.6(12) . . . . ?
C34 C35 C37 C38 -146.8(14) . . . . ?
C36 C35 C37 C38 33.9(15) . . . . ?
C34 C35 C37 C40 -33.9(12) . . . . ?
C36 C35 C37 C40 146.8(10) . . . . ?
O1 B2 C41 C46 -59.7(9) . . . . ?
C31 B2 C41 C46 -177.2(7) . . . . ?
C2 B2 C41 C46 54.7(10) . . . . ?
O1 B2 C41 C42 122.6(6) . . . . ?
C31 B2 C41 C42 5.1(6) . . . . ?
C2 B2 C41 C42 -123.0(6) . . . . ?
O1 B2 C41 K1 45.4(6) . . . . ?
C31 B2 C41 K1 -72.1(5) . . . . ?
C2 B2 C41 K1 159.8(5) . . . . ?
C46 C41 C42 C43 -0.8(9) . . . . ?
B2 C41 C42 C43 177.3(6) . . . . ?
K1 C41 C42 C43 -77.8(6) . . . . ?
C46 C41 C42 C32 177.3(6) . . . . ?
B2 C41 C42 C32 -4.6(7) . . . . ?
K1 C41 C42 C32 100.3(5) . . . . ?
C46 C41 C42 K1 77.0(5) . . . . ?
B2 C41 C42 K1 -104.9(4) . . . . ?
C33 C32 C42 C43 1.6(11) . . . . ?
C31 C32 C42 C43 179.8(6) . . . . ?
C33 C32 C42 C41 -176.4(6) . . . . ?
C31 C32 C42 C41 1.8(7) . . . . ?
C33 C32 C42 K1 -90.7(7) . . . . ?
C31 C32 C42 K1 87.5(5) . . . . ?
C41 C42 C43 C44 2.0(10) . . . . ?
C32 C42 C43 C44 -175.8(6) . . . . ?
K1 C42 C43 C44 -74.4(6) . . . . ?
C41 C42 C43 K1 76.4(5) . . . . ?
C32 C42 C43 K1 -101.5(7) . . . . ?
C42 C43 C44 C45 -1.8(10) . . . . ?
K1 C43 C44 C45 -67.5(7) . . . . ?
C42 C43 C44 K1 65.7(6) . . . . ?
C43 C44 C45 C46 0.4(10) . . . . ?
K1 C44 C45 C46 -60.5(6) . . . . ?
C43 C44 C45 C47 -178.2(7) . . . . ?
K1 C44 C45 C47 120.9(6) . . . . ?
C42 C41 C46 C45 -0.6(9) . . . . ?
B2 C41 C46 C45 -178.2(6) . . . . ?
K1 C41 C46 C45 67.8(6) . . . . ?
C42 C41 C46 K1 -68.4(5) . . . . ?
B2 C41 C46 K1 114.0(7) . . . . ?
C44 C45 C46 C41 0.8(10) . . . . ?
C47 C45 C46 C41 179.4(6) . . . . ?
C44 C45 C46 K1 61.2(6) . . . . ?
C47 C45 C46 K1 -120.2(6) . . . . ?
C44 C45 C47 C50 1.2(11) . . . . ?
C46 C45 C47 C50 -177.4(8) . . . . ?
C44 C45 C47 C48 -122.4(8) . . . . ?
C46 C45 C47 C48 59.1(9) . . . . ?
C44 C45 C47 C49 120.4(8) . . . . ?
C46 C45 C47 C49 -58.1(9) . . . . ?
C55 O51 C52 C53 0.1(8) . . . . ?
K1 O51 C52 C53 -143.5(5) . . . . ?
C55 O51 C52 K1 143.6(7) . . . . ?
O51 C52 C53 C54 22.3(8) . . . . ?
K1 C52 C53 C54 -15.5(10) . . . . ?
C52 C53 C54 C55 -35.0(8) . . . . ?
C52 O51 C55 C54 -22.7(8) . . . . ?
K1 O51 C55 C54 116.5(6) . . . . ?
C53 C54 C55 O51 36.1(8) . . . . ?
C65 O61 C62 C63 -8.5(14) . . . . ?
K1 O61 C62 C63 -170.6(8) . . . . ?
O61 C62 C63 C64 -1.0(18) . . . . ?
C62 C63 C64 C65 10(2) . . . . ?
C62 O61 C65 C64 15.6(17) . . . . ?
K1 O61 C65 C64 179.8(11) . . . . ?
C63 C64 C65 O61 -16(2) . . . . ?
C75 O71 C72 C73 -2.1(10) . . . . ?
K1 O71 C72 C73 132.5(7) . . . . ?
O71 C72 C73 C74 22.7(12) . . . . ?
C72 C73 C74 C75 -33.2(12) . . . . ?
C72 O71 C75 C74 -19.4(9) . . . . ?
K1 O71 C75 C74 -159.1(6) . . . . ?
C73 C74 C75 O71 32.4(10) . . . . ?
C81 C82 C83 C84 133(4) . . . . ?
C82 C83 C84 C85 156(3) . . . . ?
C83 C84 C85 C86 -163(3) . . . . ?
C41A B2A O1A B1A 132.7(6) . . . . ?
C2A B2A O1A B1A 11.7(7) . . . . ?
C31A B2A O1A B1A -117.2(6) . . . . ?
K1A B2A O1A B1A 159.9(4) . . . . ?
C41A B2A O1A K1A -27.2(5) . . . . ?
C2A B2A O1A K1A -148.2(4) . . . . ?
C31A B2A O1A K1A 82.9(5) . . . . ?
C1A B1A O1A B2A 9.3(7) . . . . ?
C11A B1A O1A B2A 133.8(6) . . . . ?
C21A B1A O1A B2A -115.5(6) . . . . ?
C1A B1A O1A K1A 147.8(5) . . . . ?
C11A B1A O1A K1A -87.7(8) . . . . ?
C21A B1A O1A K1A 22.9(11) . . . . ?
O1A B1A C1A C2A -28.8(7) . . . . ?
C11A B1A C1A C2A -150.3(6) . . . . ?
C21A B1A C1A C2A 91.3(7) . . . . ?
O1A B1A C1A K1 174.5(12) . . . 1_655 ?
C11A B1A C1A K1 53.1(17) . . . 1_655 ?
C21A B1A C1A K1 -65.3(17) . . . 1_655 ?
B1A C1A C2A B2A 38.6(7) . . . . ?
K1 C1A C2A B2A -148.9(5) 1_655 . . . ?
O1A B2A C2A C1A -30.2(7) . . . . ?
C41A B2A C2A C1A -149.4(6) . . . . ?
C31A B2A C2A C1A 92.8(7) . . . . ?
K1A B2A C2A C1A -84.7(9) . . . . ?
O1A B1A C11A C16A -64.5(9) . . . . ?
C1A B1A C11A C16A 50.4(10) . . . . ?
C21A B1A C11A C16A 178.0(7) . . . . ?
O1A B1A C11A C12A 122.3(6) . . . . ?
C1A B1A C11A C12A -122.8(6) . . . . ?
C21A B1A C11A C12A 4.8(6) . . . . ?
C16A C11A C12A C13A -1.4(9) . . . . ?
B1A C11A C12A C13A 173.0(6) . . . . ?
C16A C11A C12A C22A -179.1(6) . . . . ?
B1A C11A C12A C22A -4.7(7) . . . . ?
C11A C12A C13A C14A 1.0(11) . . . . ?
C22A C12A C13A C14A 178.3(7) . . . . ?
C12A C13A C14A C15A 0.9(12) . . . . ?
C13A C14A C15A C16A -2.2(11) . . . . ?
C13A C14A C15A C17A 179.7(7) . . . . ?
C12A C11A C16A C15A -0.1(10) . . . . ?
B1A C11A C16A C15A -172.8(6) . . . . ?
C14A C15A C16A C11A 1.8(10) . . . . ?
C17A C15A C16A C11A 179.9(6) . . . . ?
C14A C15A C17A C19A 126.2(8) . . . . ?
C16A C15A C17A C19A -51.8(10) . . . . ?
C14A C15A C17A C20A 4.6(10) . . . . ?
C16A C15A C17A C20A -173.4(7) . . . . ?
C14A C15A C17A C18A -114.3(8) . . . . ?
C16A C15A C17A C18A 67.7(9) . . . . ?
O1A B1A C21A C26A 62.2(10) . . . . ?
C1A B1A C21A C26A -52.2(10) . . . . ?
C11A B1A C21A C26A -179.2(7) . . . . ?
O1A B1A C21A C22A -121.9(6) . . . . ?
C1A B1A C21A C22A 123.6(7) . . . . ?
C11A B1A C21A C22A -3.4(7) . . . . ?
C26A C21A C22A C23A 0.2(10) . . . . ?
B1A C21A C22A C23A -176.3(6) . . . . ?
C26A C21A C22A C12A 177.5(6) . . . . ?
B1A C21A C22A C12A 1.0(7) . . . . ?
C13A C12A C22A C23A 1.9(12) . . . . ?
C11A C12A C22A C23A 179.4(7) . . . . ?
C13A C12A C22A C21A -175.1(7) . . . . ?
C11A C12A C22A C21A 2.4(8) . . . . ?
C21A C22A C23A C24A -0.8(11) . . . . ?
C12A C22A C23A C24A -177.5(7) . . . . ?
C22A C23A C24A C25A 1.3(12) . . . . ?
C23A C24A C25A C26A -1.1(12) . . . . ?
C23A C24A C25A C27A 180.0(8) . . . . ?
C22A C21A C26A C25A -0.1(10) . . . . ?
B1A C21A C26A C25A 175.4(7) . . . . ?
C24A C25A C26A C21A 0.6(11) . . . . ?
C27A C25A C26A C21A 179.5(7) . . . . ?
C26A C25A C27A C29A -89.8(11) . . . . ?
C24A C25A C27A C29A 89.0(11) . . . . ?
C26A C25A C27A C28A 32.8(13) . . . . ?
C24A C25A C27A C28A -148.4(11) . . . . ?
C26A C25A C27A C30A 150.9(10) . . . . ?
C24A C25A C27A C30A -30.2(13) . . . . ?
O1A B2A C31A C36A 58.0(10) . . . . ?
C41A B2A C31A C36A 175.7(7) . . . . ?
C2A B2A C31A C36A -59.1(10) . . . . ?
K1A B2A C31A C36A 119.5(7) . . . . ?
O1A B2A C31A C32A -123.3(6) . . . . ?
C41A B2A C31A C32A -5.6(7) . . . . ?
C2A B2A C31A C32A 119.6(7) . . . . ?
K1A B2A C31A C32A -61.9(5) . . . . ?
C36A C31A C32A C33A 1.5(9) . . . . ?
B2A C31A C32A C33A -177.4(6) . . . . ?
C36A C31A C32A C42A -177.7(6) . . . . ?
B2A C31A C32A C42A 3.4(7) . . . . ?
C31A C32A C33A C34A -1.1(9) . . . . ?
C42A C32A C33A C34A 177.9(6) . . . . ?
C32A C33A C34A C35A 0.0(10) . . . . ?
C33A C34A C35A C36A 0.7(10) . . . . ?
C33A C34A C35A C37A 178.4(6) . . . . ?
C32A C31A C36A C35A -0.8(10) . . . . ?
B2A C31A C36A C35A 177.7(7) . . . . ?
C34A C35A C36A C31A -0.2(10) . . . . ?
C37A C35A C36A C31A -178.0(6) . . . . ?
C34A C35A C37A C39A -115.4(8) . . . . ?
C36A C35A C37A C39A 62.2(9) . . . . ?
C34A C35A C37A C38A 123.3(8) . . . . ?
C36A C35A C37A C38A -59.0(9) . . . . ?
C34A C35A C37A C40A 4.6(10) . . . . ?
C36A C35A C37A C40A -177.8(6) . . . . ?
O1A B2A C41A C46A -59.9(10) . . . . ?
C2A B2A C41A C46A 52.4(10) . . . . ?
C31A B2A C41A C46A -178.0(7) . . . . ?
K1A B2A C41A C46A -89.0(8) . . . . ?
O1A B2A C41A C42A 124.2(6) . . . . ?
C2A B2A C41A C42A -123.5(6) . . . . ?
C31A B2A C41A C42A 6.1(7) . . . . ?
K1A B2A C41A C42A 95.1(5) . . . . ?
O1A B2A C41A K1A 29.1(6) . . . . ?
C2A B2A C41A K1A 141.4(5) . . . . ?
C31A B2A C41A K1A -89.0(4) . . . . ?
C46A C41A C42A C43A -1.0(10) . . . . ?
B2A C41A C42A C43A 175.5(6) . . . . ?
K1A C41A C42A C43A -85.7(6) . . . . ?
C46A C41A C42A C32A 178.7(6) . . . . ?
B2A C41A C42A C32A -4.7(7) . . . . ?
K1A C41A C42A C32A 94.1(5) . . . . ?
C46A C41A C42A K1A 84.7(6) . . . . ?
B2A C41A C42A K1A -98.8(5) . . . . ?
C33A C32A C42A C43A 1.5(12) . . . . ?
C31A C32A C42A C43A -179.5(6) . . . . ?
C33A C32A C42A C41A -178.3(6) . . . . ?
C31A C32A C42A C41A 0.8(8) . . . . ?
C33A C32A C42A K1A -112.4(7) . . . . ?
C31A C32A C42A K1A 66.7(5) . . . . ?
C41A C42A C43A C44A 1.0(10) . . . . ?
C32A C42A C43A C44A -178.6(7) . . . . ?
K1A C42A C43A C44A -63.4(7) . . . . ?
C42A C43A C44A C45A -0.2(12) . . . . ?
C43A C44A C45A C46A -0.6(12) . . . . ?
C43A C44A C45A C47A 178.6(9) . . . . ?
C42A C41A C46A C45A 0.2(11) . . . . ?
B2A C41A C46A C45A -175.4(7) . . . . ?
K1A C41A C46A C45A 89.7(7) . . . . ?
C42A C41A C46A K1A -89.4(6) . . . . ?
B2A C41A C46A K1A 94.9(7) . . . . ?
C44A C45A C46A C41A 0.6(12) . . . . ?
C47A C45A C46A C41A -178.6(8) . . . . ?
C44A C45A C46A K1A 73.6(8) . . . . ?
C47A C45A C46A K1A -105.5(8) . . . . ?
C44A C45A C47A C50A 5.1(17) . . . . ?
C46A C45A C47A C50A -175.8(12) . . . . ?
C44A C45A C47A C49A 131.3(10) . . . . ?
C46A C45A C47A C49A -49.6(13) . . . . ?
C44A C45A C47A C48A -115.4(10) . . . . ?
C46A C45A C47A C48A 63.7(11) . . . . ?
C55A O51A C52A C53A -14.4(10) . . . . ?
K1A O51A C52A C53A 125.7(7) . . . . ?
O51A C52A C53A C54A 26.8(11) . . . . ?
C52A C53A C54A C55A -29.3(13) . . . . ?
C52A O51A C55A C54A -4.2(11) . . . . ?
K1A O51A C55A C54A -147.0(8) . . . . ?
C53A C54A C55A O51A 21.1(13) . . . . ?
C65A O61A C62A C63A -23.9(14) . . . . ?
K1A O61A C62A C63A 156.5(8) . . . . ?
O61A C62A C63A C64A -0.9(15) . . . . ?
C62A C63A C64A C65A 23.3(13) . . . . ?
C62A O61A C65A C64A 39.1(12) . . . . ?
K1A O61A C65A C64A -141.4(7) . . . . ?
C63A C64A C65A O61A -38.6(12) . . . . ?
